data_7720013
loop_
_publ_author_name
'Paul, Bhaswati'
'Dabare, Kusalvin'
'Bocarsly, Joshua D.'
'Mills, L. Reginald'

_publ_section_title
;
 Crystallographic Evidence of a Trinuclear
 (salen)Manganese(IV/III/IV)-\m-Oxo Formed during Catalytic C(sp3)--H
 Oxidation Reactions
;
_journal_name_full 'Dalton Transactions'
_journal_paper_doi 10.1039/D5DT02844B
_journal_year 2026
_chemical_formula_moiety
'0.5(C75 H97 Mn2 N6 O5), 0.5(C72 H93 Mn2 N4 O5), F6 P, 0.5(C3 H4 N2), [+ solvents]0.5[CH3CN], 1[CH3CN]'
_chemical_formula_sum 'C78 H102.5 F6 Mn2 N7.5 O5.5 P'
_chemical_formula_weight 1488.02
_chemical_name_systematic BP_Mn4_NaPz
_space_group_crystal_system triclinic
_space_group_IT_number 2
_space_group_name_Hall '-P 1'
_space_group_name_H-M_alt 'P -1'
_atom_sites_solution_hydrogens mixed
_atom_sites_solution_primary dual
_audit_creation_date 2025-08-01
_audit_creation_method
;
Olex2 1.5
(compiled 2025.03.04 svn.red2d20d0 for OlexSys, GUI svn.r7188)
;
_audit_update_record
;
2025-08-30 deposited with the CCDC.	2025-12-10 downloaded from the CCDC.
;
_cell_angle_alpha 105.2620(10)
_cell_angle_beta 95.1030(10)
_cell_angle_gamma 113.6180(10)
_cell_formula_units_Z 4
_cell_length_a 17.5632(4)
_cell_length_b 21.6143(4)
_cell_length_c 23.7547(5)
_cell_measurement_reflns_used 9759
_cell_measurement_temperature 100.00
_cell_measurement_theta_max 68.12
_cell_measurement_theta_min 3.54
_cell_volume 7775.8(3)
_computing_cell_refinement 'SAINT V8.41 (?, 2016)'
_computing_data_reduction 'SAINT V8.41 (?, 2016)'
_computing_molecular_graphics 'Olex2 1.5 (Dolomanov et al., 2009)'
_computing_publication_material 'Olex2 1.5 (Dolomanov et al., 2009)'
_computing_structure_refinement 'SHELXL 2018/3 (Sheldrick, 2015)'
_computing_structure_solution 'SHELXT 2018/2 (Sheldrick, 2018)'
_diffrn_ambient_temperature 100.00
_diffrn_detector 'Bruker APEX2 area detector'
_diffrn_detector_area_resol_mean 7.9
_diffrn_detector_type 'CCD area detector'
_diffrn_measured_fraction_theta_full 0.997
_diffrn_measured_fraction_theta_max 0.995
_diffrn_measurement_device 'three-circle diffractometer'
_diffrn_measurement_device_type 'Bruker SMART APEX2 area detector'
_diffrn_measurement_method '\w and \f scans'
_diffrn_radiation_monochromator 'mirror optics'
_diffrn_radiation_probe x-ray
_diffrn_radiation_type CuK\a
_diffrn_radiation_wavelength 1.54178
_diffrn_reflns_av_R_equivalents 0.0615
_diffrn_reflns_av_unetI/netI 0.0564
_diffrn_reflns_Laue_measured_fraction_full 0.997
_diffrn_reflns_Laue_measured_fraction_max 0.995
_diffrn_reflns_limit_h_max 21
_diffrn_reflns_limit_h_min -18
_diffrn_reflns_limit_k_max 26
_diffrn_reflns_limit_k_min -26
_diffrn_reflns_limit_l_max 28
_diffrn_reflns_limit_l_min -28
_diffrn_reflns_number 149365
_diffrn_reflns_point_group_measured_fraction_full 0.997
_diffrn_reflns_point_group_measured_fraction_max 0.995
_diffrn_reflns_theta_full 67.679
_diffrn_reflns_theta_max 68.311
_diffrn_reflns_theta_min 3.542
_diffrn_source 'microfocus sealed X-ray tube'
_diffrn_source_current 1.1
_diffrn_source_power 0.05500000000000001
_diffrn_source_type 'Incoatec I\ms'
_diffrn_source_voltage 50.0
_diffrn_standards_number 0
_exptl_absorpt_coefficient_mu 3.401
_exptl_absorpt_correction_T_max 0.7531
_exptl_absorpt_correction_T_min 0.5749
_exptl_absorpt_correction_type multi-scan
_exptl_absorpt_process_details
;
SADABS-2016/2 (Bruker,2016/2) was used for absorption correction.
wR2(int) was 0.1018 before and 0.0523 after correction.
The Ratio of minimum to maximum transmission is 0.7634.
The \l/2 correction factor is Not present.
;
_exptl_crystal_colour 'dark brown'
_exptl_crystal_colour_modifier dark
_exptl_crystal_colour_primary brown
_exptl_crystal_density_diffrn 1.271
_exptl_crystal_description needle
_exptl_crystal_F_000 3144
_exptl_crystal_size_max 0.5
_exptl_crystal_size_mid 0.12
_exptl_crystal_size_min 0.09
_refine_diff_density_max 1.338
_refine_diff_density_min -0.785
_refine_diff_density_rms 0.078
_refine_ls_extinction_method none
_refine_ls_goodness_of_fit_ref 1.046
_refine_ls_hydrogen_treatment mixed
_refine_ls_matrix_type full
_refine_ls_number_parameters 1831
_refine_ls_number_reflns 28362
_refine_ls_number_restraints 412
_refine_ls_restrained_S_all 1.082
_refine_ls_R_factor_all 0.1010
_refine_ls_R_factor_gt 0.0759
_refine_ls_shift/su_max 0.001
_refine_ls_shift/su_mean 0.000
_refine_ls_structure_factor_coef Fsqd
_refine_ls_weighting_details 'w=1/[\s^2^(Fo^2^)+(0.1196P)^2^+12.1933P] where P=(Fo^2^+2Fc^2^)/3'
_refine_ls_weighting_scheme calc
_refine_ls_wR_factor_gt 0.2048
_refine_ls_wR_factor_ref 0.2188
_reflns_Friedel_coverage 0.000
_reflns_number_gt 23159
_reflns_number_total 28362
_reflns_threshold_expression 'I > 2\s(I)'
_cod_data_source_file d5dt02844b2.cif
_cod_data_source_block cu_pyrazole_mn_0m_a
_cod_original_cell_volume 7775.7(3)
_cod_original_sg_symbol_H-M P-1
_cod_original_formula_sum 'C78 H102.50 F6 Mn2 N7.50 O5.50 P'
_cod_database_code 7720013
_shelx_shelxl_version_number 2018/3
_shelx_space_group_comment
;
The symmetry employed for this shelxl refinement is uniquely defined
by the following loop, which should always be used as a source of
symmetry information in preference to the above space-group names.
They are only intended as comments.
;
_olex2_refinement_description
;
1. Fixed Uiso
 At 1.2 times of:
  All C(H) groups, All N(H) groups
 At 1.5 times of:
  All C(H,H,H) groups
2. Restrained distances
 O3_2-H3 = O5_1-H5
 1.1 with sigma of 0.02
 O5_1-H5 = O3_2-H3
 0.8 with sigma of 0.02
 C30_2-C29_2 = C31_2-C29_2 = C32_2-C29_2
 1.5 with sigma of 0.02
 N2_4-N1_4 \\sim N1_4-C1_4 \\sim C2_4-C1_4 \\sim C2_4-C3_4 \\sim N2_4-C3_4
 with sigma of 0.02
 C1_4-N2_4 \\sim N1_4-C3_4
 with sigma of 0.02
 C31_2-C30_2 \\sim C31_2-C32_2
 with sigma of 0.02
 P1_5-F5_5 \\sim P1_5-F4_5 \\sim P1_5-F2_5 \\sim P1_5-F3_5 \\sim P1_5-F6_5
\\sim P1_5-F1_5
 with sigma of 0.02
3. Uiso/Uaniso restraints and constraints
N1_4 \\sim N2_4 \\sim C1_4 \\sim C3_4 \\sim C2_4: within 2A with sigma of 0.01
and sigma for terminal atoms of 0.02 within 2A
C31_2 \\sim C29_2 \\sim C30_2 \\sim C32_2: within 2A with sigma of 0.01 and
sigma for terminal atoms of 0.02 within 2A
F6_5 \\sim F1_5 \\sim P1_5 \\sim F2_5 \\sim F3_5 \\sim F4_5 \\sim F5_5 \\sim
F7_5 \\sim F8_5 \\sim P2_5 \\sim F9_5 \\sim F10_5 \\sim F11_5 \\sim F12_5:
within 2A with sigma of 0.01 and sigma for terminal atoms of 0.02 within 2A
Uanis(C71_2) \\sim Ueq, Uanis(C72_2) \\sim Ueq, Uanis(C70_2) \\sim Ueq,
Uanis(C30_2) \\sim Ueq, Uanis(C32_2) \\sim Ueq, Uanis(C29_2) \\sim Ueq,
Uanis(C31_2) \\sim Ueq, Uanis(C34_1) \\sim Ueq, Uanis(C33_1) \\sim Ueq,
Uanis(C35_1) \\sim Ueq, Uanis(C36_1) \\sim Ueq: with sigma of 0.01 and sigma
for terminal atoms of 0.02
4. Rigid body (RIGU) restrains
 C29_2, C31_2, C30_2, C32_2
 with sigma for 1-2 distances of 0.001 and sigma for 1-3 distances of 0.001
 N2_4, N1_4, C1_4, C3_4, C2_4
 with sigma for 1-2 distances of 0.001 and sigma for 1-3 distances of 0.001
 F6_5, F1_5, P1_5, F2_5, F3_5, F4_5, F5_5, F7_5, F8_5, P2_5, F9_5, F10_5,
 F11_5, F12_5
 with sigma for 1-2 distances of 0.001 and sigma for 1-3 distances of 0.001
5. Others
 Sof(F8)=Sof(P2)=Sof(F9)=Sof(F10)=Sof(F11)=Sof(F7)=Sof(F12)=1-FVAR(1)
 Sof(F1)=Sof(P1)=Sof(F2)=Sof(F3)=Sof(F4)=Sof(F5)=Sof(F6)=FVAR(1)
6.a Aromatic/amide H refined with riding coordinates:
 C58(H58), C51(H51), C54(H54), C57(H57), C64(H64), C62(H62), C22(H22), C7(H7),
 N6(H6), C73(H73), C41(H41), C39(H39), C55(H55), C56(H56), C3(H3), C6(H6A),
 C75(H75), C74(H74), C26(H26), C28(H28), C11(H11), C13(H13), C4(H4), C5(H5),
 C28(H28), C7(H7), C22(H22), C3(H3), C6(H6), C13(H13), C11(H11), C58(H58),
 C43(H43), C26(H26), C4(H4), C5(H5), C42(H42), C39(H39), C47(H47), C45(H45),
 C62(H62), C64(H64), C41(H41), C40(H40), C3(H3), N2(H2), C1(H1), C2(H2A)
6.b Idealised Me refined as rotating group:
 C71(H71A,H71B,H71C), C70(H70A,H70B,H70C), C72(H72A,H72B,H72C), C46(H46A,H46B,
 H46C), C44(H44A,H44B,H44C), C45(H45A,H45B,H45C), C68(H68A,H68B,H68C), C66(H66A,
 H66B,H66C), C67(H67A,H67B,H67C), C31(H31A,H31B,H31C), C30(H30A,H30B,H30C),
 C32(H32A,H32B,H32C), C15(H15A,H15B,H15C), C16(H16A,H16B,H16C), C17(H17A,H17B,
 H17C), C49(H49A,H49B,H49C), C50(H50A,H50B,H50C), C48(H48A,H48B,H48C), C36(H36A,
 H36B,H36C), C34(H34A,H34B,H34C), C35(H35A,H35B,H35C), C21(H21A,H21B,H21C),
 C20(H20A,H20B,H20C), C19(H19A,H19B,H19C), C21(H21A,H21B,H21C), C20(H20A,H20B,
 H20C), C19(H19A,H19B,H19C), C34(H34A,H34B,H34C), C36(H36A,H36B,H36C), C35(H35A,
 H35B,H35C), C16(H16A,H16B,H16C), C17(H17A,H17B,H17C), C15(H15A,H15B,H15C),
 C56(H56A,H56B,H56C), C57(H57A,H57B,H57C), C55(H55A,H55B,H55C), C68(H68A,H68B,
 H68C), C66(H66A,H66B,H66C), C67(H67A,H67B,H67C), C31(H31A,H31B,H31C), C32(H32A,
 H32B,H32C), C30(H30A,H30B,H30C), C53(H53A,H53B,H53C), C51(H51A,H51B,H51C),
 C52(H52A,H52B,H52C), C72(H72A,H72B,H72C), C71(H71A,H71B,H71C), C70(H70A,H70B,
 H70C)
;
_smtbx_masks_void_probe_radius 1.2
_smtbx_masks_void_truncation_radius 1.2
_olex2_submission_special_instructions 'No special instructions were received'

loop_
_space_group_symop_operation_xyz
'x, y, z'
'-x, -y, -z'

loop_
_atom_site_label
_atom_site_type_symbol
_atom_site_fract_x
_atom_site_fract_y
_atom_site_fract_z
_atom_site_U_iso_or_equiv
_atom_site_adp_type
_atom_site_occupancy
_atom_site_site_symmetry_order
_atom_site_calc_flag
_atom_site_refinement_flags_posn
_atom_site_refinement_flags_adp
_atom_site_refinement_flags_occupancy
_atom_site_disorder_assembly
_atom_site_disorder_group
H5 H 0.767(4) 0.671(2) 0.2032(19) 0.10(2) Uiso 1 1 d D . . . .
H3 H 0.870(4) 0.143(3) 0.1971(13) 0.10(2) Uiso 1 1 d D . . . .
C24_1 C 0.6375(3) 0.6716(3) 0.31389(18) 0.0473(10) Uani 1 1 d . . . . .
Mn2_1 Mn 0.81275(4) 0.78843(3) 0.20365(2) 0.02981(13) Uani 1 1 d . . . . .
O4_1 O 0.72572(16) 0.73169(13) 0.13391(10) 0.0344(5) Uani 1 1 d . . . . .
O5_1 O 0.79589(18) 0.71029(13) 0.23787(11) 0.0376(6) Uani 1 1 d D . . . .
O3_1 O 0.89616(17) 0.77787(14) 0.16302(11) 0.0387(6) Uani 1 1 d . . . . .
N4_1 N 0.7384(2) 0.82819(16) 0.24141(13) 0.0341(6) Uani 1 1 d . . . . .
N3_1 N 0.90121(19) 0.87149(15) 0.26913(13) 0.0307(6) Uani 1 1 d . . . . .
C60_1 C 0.6441(2) 0.71500(18) 0.12417(16) 0.0351(8) Uani 1 1 d . . . . .
Mn1_1 Mn 0.80163(4) 0.67053(3) 0.30876(2) 0.03133(14) Uani 1 1 d . . . . .
C37_1 C 0.9736(2) 0.7904(2) 0.18763(17) 0.0369(8) Uani 1 1 d . . . . .
C53_1 C 0.7826(2) 0.89022(18) 0.29296(15) 0.0326(7) Uani 1 1 d . . . . .
C58_1 C 0.6560(3) 0.7982(2) 0.22347(17) 0.0387(8) Uani 1 1 d . . . . .
H58_1 H 0.625607 0.815178 0.249694 0.046 Uiso 1 1 calc R U . . .
C52_1 C 0.8703(2) 0.91439(18) 0.30741(15) 0.0302(7) Uani 1 1 d . . . . .
C51_1 C 0.9816(2) 0.88430(19) 0.27997(16) 0.0346(7) Uani 1 1 d . . . . .
H51_1 H 1.018376 0.923390 0.314312 0.041 Uiso 1 1 calc R U . . .
C59_1 C 0.6066(2) 0.74303(19) 0.16901(17) 0.0374(8) Uani 1 1 d . . . . .
C61_1 C 0.5905(2) 0.66757(19) 0.06713(16) 0.0373(8) Uani 1 1 d . . . . .
O1_1 O 0.68310(18) 0.63601(15) 0.30211(12) 0.0446(6) Uani 1 1 d . . . . .
O2_1 O 0.79579(18) 0.58603(13) 0.25446(12) 0.0407(6) Uani 1 1 d . . . . .
N2_1 N 0.8222(2) 0.76395(16) 0.36728(13) 0.0344(6) Uani 1 1 d . . . . .
N1_1 N 0.9285(2) 0.71499(15) 0.32800(13) 0.0350(6) Uani 1 1 d . . . . .
N5_1 N 0.8003(3) 0.6167(2) 0.38138(17) 0.0614(11) Uani 1 1 d . . . . .
C42_1 C 1.0153(3) 0.7514(2) 0.15732(18) 0.0432(9) Uani 1 1 d . . . . .
C38_1 C 1.0184(2) 0.8442(2) 0.24428(17) 0.0359(8) Uani 1 1 d . . . . .
C54_1 C 0.7441(3) 0.9278(2) 0.32675(17) 0.0399(8) Uani 1 1 d . . . . .
H54_1 H 0.684247 0.911928 0.316536 0.048 Uiso 1 1 calc R U . . .
C57_1 C 0.9200(2) 0.97612(19) 0.35573(16) 0.0358(8) Uani 1 1 d . . . . .
H57_1 H 0.980040 0.993117 0.365600 0.043 Uiso 1 1 calc R U . . .
C64_1 C 0.5183(3) 0.7224(2) 0.15696(19) 0.0444(9) Uani 1 1 d . . . . .
H64_1 H 0.494227 0.740920 0.187481 0.053 Uiso 1 1 calc R U . . .
C62_1 C 0.5050(3) 0.6509(2) 0.05899(18) 0.0437(9) Uani 1 1 d . . . . .
H62_1 H 0.469500 0.619662 0.020933 0.052 Uiso 1 1 calc R U . . .
C69_1 C 0.6284(3) 0.6373(2) 0.01733(17) 0.0450(9) Uani 1 1 d . . . . .
C9_1 C 0.8564(3) 0.5695(2) 0.23739(18) 0.0416(9) Uani 1 1 d . . . . .
C2_1 C 0.9101(2) 0.81006(18) 0.39363(15) 0.0339(7) Uani 1 1 d . . . . .
C22_1 C 0.7636(3) 0.7842(2) 0.37821(16) 0.0411(9) Uani 1 1 d . . . . .
H22_1 H 0.781431 0.830648 0.405910 0.049 Uiso 1 1 calc R U . . .
C1_1 C 0.9664(2) 0.78366(18) 0.37247(16) 0.0348(7) Uani 1 1 d . . . . .
C7_1 C 0.9746(3) 0.6879(2) 0.3001(2) 0.0448(9) Uani 1 1 d . . . . .
H7_1 H 1.034225 0.717478 0.309197 0.054 Uiso 1 1 calc R U . . .
N6_1 N 0.7486(4) 0.6024(3) 0.4168(2) 0.0975(19) Uani 1 1 d . . . . .
H6_1 H 0.709059 0.617600 0.419939 0.117 Uiso 1 1 calc R U . . .
C73_1 C 0.8496(5) 0.5804(3) 0.3879(3) 0.092(2) Uani 1 1 d . . . . .
H73_1 H 0.892228 0.579504 0.366176 0.110 Uiso 1 1 calc R U . . .
C43_1 C 0.9697(3) 0.6904(2) 0.0977(2) 0.0512(10) Uani 1 1 d . . . . .
C41_1 C 1.0975(3) 0.7698(2) 0.1841(2) 0.0472(10) Uani 1 1 d . . . . .
H41_1 H 1.124876 0.743393 0.163895 0.057 Uiso 1 1 calc R U . . .
C39_1 C 1.1033(2) 0.8608(2) 0.26801(18) 0.0400(8) Uani 1 1 d . . . . .
H39_1 H 1.132765 0.898175 0.305017 0.048 Uiso 1 1 calc R U . . .
C55_1 C 0.7941(3) 0.9886(2) 0.37534(17) 0.0401(8) Uani 1 1 d . . . . .
H55_1 H 0.768271 1.013847 0.399063 0.048 Uiso 1 1 calc R U . . .
C56_1 C 0.8810(3) 1.01252(19) 0.38927(16) 0.0393(8) Uani 1 1 d . . . . .
H56_1 H 0.914692 1.054515 0.422323 0.047 Uiso 1 1 calc R U . . .
C63_1 C 0.4663(3) 0.6767(2) 0.1029(2) 0.0458(9) Uani 1 1 d . . . . .
C71_1 C 0.6977(3) 0.6980(2) 0.00243(19) 0.0547(11) Uani 1 1 d . . . . .
H71A_1 H 0.673469 0.727691 -0.009094 0.082 Uiso 1 1 calc R U . . .
H71B_1 H 0.719120 0.677495 -0.030742 0.082 Uiso 1 1 calc R U . . .
H71C_1 H 0.744653 0.727311 0.037627 0.082 Uiso 1 1 calc R U . . .
C70_1 C 0.6665(3) 0.5921(2) 0.0374(2) 0.0535(11) Uani 1 1 d . . . . .
H70A_1 H 0.710946 0.621810 0.073963 0.080 Uiso 1 1 calc R U . . .
H70B_1 H 0.691240 0.573055 0.005812 0.080 Uiso 1 1 calc R U . . .
H70C_1 H 0.621618 0.552430 0.045297 0.080 Uiso 1 1 calc R U . . .
C72_1 C 0.5616(3) 0.5898(3) -0.0407(2) 0.0654(14) Uani 1 1 d . . . . .
H72A_1 H 0.519417 0.547410 -0.034346 0.098 Uiso 1 1 calc R U . . .
H72B_1 H 0.589295 0.575081 -0.072151 0.098 Uiso 1 1 calc R U . . .
H72C_1 H 0.533081 0.616542 -0.052858 0.098 Uiso 1 1 calc R U . . .
C25_1 C 0.5483(3) 0.6361(3) 0.2880(2) 0.0649(14) Uani 1 1 d . . . . .
C23_1 C 0.6745(3) 0.7434(3) 0.35255(18) 0.0478(10) Uani 1 1 d . . . . .
C10_1 C 0.8340(3) 0.4996(2) 0.19681(19) 0.0465(10) Uani 1 1 d . . . . .
C8_1 C 0.9442(3) 0.6186(2) 0.2574(2) 0.0474(10) Uani 1 1 d . . . . .
C3_1 C 0.9411(3) 0.8774(2) 0.43673(17) 0.0431(9) Uani 1 1 d . . . . .
H3_1 H 0.902735 0.895032 0.451644 0.052 Uiso 1 1 calc R U . . .
C6_1 C 1.0543(3) 0.8243(2) 0.39562(18) 0.0458(9) Uani 1 1 d . . . . .
H6A_1 H 1.092969 0.805859 0.382692 0.055 Uiso 1 1 calc R U . . .
C75_1 C 0.7606(8) 0.5620(5) 0.4486(4) 0.132(4) Uani 1 1 d . . . . .
H75_1 H 0.730458 0.546923 0.477482 0.158 Uiso 1 1 calc R U . . .
C74_1 C 0.8287(9) 0.5468(4) 0.4293(4) 0.142(5) Uani 1 1 d . . . . .
H74_1 H 0.853279 0.519606 0.442377 0.171 Uiso 1 1 calc R U . . .
C46_1 C 0.8894(3) 0.6317(2) 0.1055(2) 0.0554(11) Uani 1 1 d . . . . .
H46A_1 H 0.852725 0.652625 0.122035 0.083 Uiso 1 1 calc R U . . .
H46B_1 H 0.906007 0.610021 0.132805 0.083 Uiso 1 1 calc R U . . .
H46C_1 H 0.858394 0.594923 0.066529 0.083 Uiso 1 1 calc R U . . .
C44_1 C 0.9441(4) 0.7191(3) 0.0506(2) 0.0622(13) Uani 1 1 d . . . . .
H44A_1 H 0.915121 0.679924 0.012623 0.093 Uiso 1 1 calc R U . . .
H44B_1 H 0.995123 0.756001 0.045077 0.093 Uiso 1 1 calc R U . . .
H44C_1 H 0.905579 0.739678 0.063894 0.093 Uiso 1 1 calc R U . . .
C45_1 C 1.0265(4) 0.6552(3) 0.0744(2) 0.0692(14) Uani 1 1 d . . . . .
H45A_1 H 1.045932 0.638691 0.104964 0.104 Uiso 1 1 calc R U . . .
H45B_1 H 1.075993 0.690140 0.065493 0.104 Uiso 1 1 calc R U . . .
H45C_1 H 0.993909 0.614465 0.037967 0.104 Uiso 1 1 calc R U . . .
C40_1 C 1.1447(3) 0.8241(2) 0.2387(2) 0.0460(9) Uani 1 1 d . . . . .
C65_1 C 0.3704(3) 0.6558(3) 0.0875(2) 0.0574(12) Uani 1 1 d . . . . .
C26_1 C 0.5030(4) 0.6740(4) 0.3052(3) 0.084(2) Uani 1 1 d . . . . .
H26_1 H 0.443498 0.650827 0.288303 0.101 Uiso 1 1 calc R U . . .
C29_1 C 0.5071(3) 0.5601(3) 0.2426(3) 0.0717(15) Uani 1 1 d . . . . .
C28_1 C 0.6224(3) 0.7781(3) 0.3685(2) 0.0626(13) Uani 1 1 d . . . . .
H28_1 H 0.647414 0.825544 0.395713 0.075 Uiso 1 1 calc R U . . .
C14_1 C 0.7399(3) 0.4442(2) 0.1746(2) 0.0539(11) Uani 1 1 d . . . . .
C11_1 C 0.8986(4) 0.4841(2) 0.1801(2) 0.0607(13) Uani 1 1 d . . . . .
H11_1 H 0.883145 0.437408 0.153579 0.073 Uiso 1 1 calc R U . . .
C13_1 C 1.0071(3) 0.5986(3) 0.2371(3) 0.0666(14) Uani 1 1 d . . . . .
H13_1 H 1.065281 0.632644 0.250517 0.080 Uiso 1 1 calc R U . . .
C4_1 C 1.0277(3) 0.9183(2) 0.45759(18) 0.0500(10) Uani 1 1 d . . . . .
H4_1 H 1.049001 0.964900 0.485788 0.060 Uiso 1 1 calc R U . . .
C5_1 C 1.0841(3) 0.8916(2) 0.4376(2) 0.0528(11) Uani 1 1 d . . . . .
H5_1 H 1.143644 0.919814 0.452863 0.063 Uiso 1 1 calc R U . . .
C47_1 C 1.2361(3) 0.8410(3) 0.2622(2) 0.0571(11) Uani 1 1 d . . . . .
C68_1 C 0.3193(3) 0.5750(3) 0.0656(3) 0.0702(15) Uani 1 1 d . . . . .
H68A_1 H 0.334357 0.554484 0.028821 0.105 Uiso 1 1 calc R U . . .
H68B_1 H 0.258303 0.562453 0.057461 0.105 Uiso 1 1 calc R U . . .
H68C_1 H 0.332196 0.555878 0.096339 0.105 Uiso 1 1 calc R U . . .
C66_1 C 0.3404(3) 0.6876(4) 0.1409(3) 0.089(2) Uani 1 1 d . . . . .
H66A_1 H 0.348937 0.668751 0.172927 0.133 Uiso 1 1 calc R U . . .
H66B_1 H 0.279778 0.674895 0.128947 0.133 Uiso 1 1 calc R U . . .
H66C_1 H 0.373186 0.739767 0.155252 0.133 Uiso 1 1 calc R U . . .
C67_1 C 0.3552(4) 0.6858(4) 0.0376(3) 0.0856(19) Uani 1 1 d . . . . .
H67A_1 H 0.388187 0.737922 0.051938 0.128 Uiso 1 1 calc R U . . .
H67B_1 H 0.294439 0.673331 0.026779 0.128 Uiso 1 1 calc R U . . .
H67C_1 H 0.373194 0.665235 0.002439 0.128 Uiso 1 1 calc R U . . .
C27_1 C 0.5362(4) 0.7440(5) 0.3453(3) 0.084(2) Uani 1 1 d . . . . .
C31_1 C 0.5216(4) 0.5091(4) 0.2715(3) 0.090(2) Uani 1 1 d . . . . .
H31A_1 H 0.582856 0.526372 0.286290 0.136 Uiso 1 1 calc R U . . .
H31B_1 H 0.498479 0.461223 0.241826 0.136 Uiso 1 1 calc R U . . .
H31C_1 H 0.492908 0.506952 0.304996 0.136 Uiso 1 1 calc R U . . .
C30_1 C 0.4114(4) 0.5318(5) 0.2210(4) 0.120(3) Uani 1 1 d . . . . .
H30A_1 H 0.382897 0.522225 0.253523 0.179 Uiso 1 1 calc R U . . .
H30B_1 H 0.389992 0.487538 0.186998 0.179 Uiso 1 1 calc R U . . .
H30C_1 H 0.399728 0.567512 0.208560 0.179 Uiso 1 1 calc R U . . .
C32_1 C 0.5475(3) 0.5619(3) 0.1880(2) 0.0636(13) Uani 1 1 d . . . . .
H32A_1 H 0.531957 0.590464 0.167585 0.095 Uiso 1 1 calc R U . . .
H32B_1 H 0.526729 0.513046 0.160380 0.095 Uiso 1 1 calc R U . . .
H32C_1 H 0.609612 0.583191 0.201038 0.095 Uiso 1 1 calc R U . . .
C15_1 C 0.7311(4) 0.3729(2) 0.1317(3) 0.0700(15) Uani 1 1 d . . . . .
H15A_1 H 0.752383 0.380751 0.096223 0.105 Uiso 1 1 calc R U . . .
H15B_1 H 0.670988 0.337846 0.119576 0.105 Uiso 1 1 calc R U . . .
H15C_1 H 0.764256 0.354787 0.152159 0.105 Uiso 1 1 calc R U . . .
C16_1 C 0.7014(4) 0.4290(3) 0.2268(3) 0.0719(15) Uani 1 1 d . . . . .
H16A_1 H 0.734817 0.412951 0.249441 0.108 Uiso 1 1 calc R U . . .
H16B_1 H 0.642584 0.391628 0.211871 0.108 Uiso 1 1 calc R U . . .
H16C_1 H 0.701767 0.472652 0.252958 0.108 Uiso 1 1 calc R U . . .
C17_1 C 0.6917(4) 0.4722(3) 0.1383(3) 0.0748(16) Uani 1 1 d . . . . .
H17A_1 H 0.694901 0.517220 0.164030 0.112 Uiso 1 1 calc R U . . .
H17B_1 H 0.631958 0.436865 0.123314 0.112 Uiso 1 1 calc R U . . .
H17C_1 H 0.717766 0.480354 0.104484 0.112 Uiso 1 1 calc R U . . .
C12_1 C 0.9867(4) 0.5317(3) 0.1989(3) 0.0745(17) Uani 1 1 d . . . . .
C49_1 C 1.2716(4) 0.8918(4) 0.3231(3) 0.087(2) Uani 1 1 d . . . . .
H49A_1 H 1.268748 0.936449 0.324278 0.131 Uiso 1 1 calc R U . . .
H49B_1 H 1.331093 0.901420 0.335450 0.131 Uiso 1 1 calc R U . . .
H49C_1 H 1.238665 0.871412 0.350366 0.131 Uiso 1 1 calc R U . . .
C50_1 C 1.2389(5) 0.7698(4) 0.2640(4) 0.108(3) Uani 1 1 d . . . . .
H50A_1 H 1.207248 0.752962 0.293159 0.162 Uiso 1 1 calc R U . . .
H50B_1 H 1.298166 0.778599 0.275628 0.162 Uiso 1 1 calc R U . . .
H50C_1 H 1.212841 0.733464 0.224309 0.162 Uiso 1 1 calc R U . . .
C48_1 C 1.2895(4) 0.8654(5) 0.2178(4) 0.101(2) Uani 1 1 d . . . . .
H48A_1 H 1.266706 0.827402 0.178899 0.151 Uiso 1 1 calc R U . . .
H48B_1 H 1.348692 0.875718 0.232667 0.151 Uiso 1 1 calc R U . . .
H48C_1 H 1.287479 0.908562 0.213524 0.151 Uiso 1 1 calc R U . . .
C33_1 C 0.4802(5) 0.7821(5) 0.3638(3) 0.104(2) Uani 1 1 d . U . . .
C18_1 C 1.0523(5) 0.5052(4) 0.1802(4) 0.104(3) Uani 1 1 d . . . . .
C36_1 C 0.4913(6) 0.8351(5) 0.3321(5) 0.131(4) Uani 1 1 d . U . . .
H36A_1 H 0.482461 0.811696 0.289075 0.196 Uiso 1 1 calc R U . . .
H36B_1 H 0.549032 0.874181 0.347149 0.196 Uiso 1 1 calc R U . . .
H36C_1 H 0.449690 0.854214 0.339155 0.196 Uiso 1 1 calc R U . . .
C34_1 C 0.3824(6) 0.7249(7) 0.3443(7) 0.169(5) Uani 1 1 d . U . . .
H34A_1 H 0.346907 0.748667 0.357718 0.253 Uiso 1 1 calc R U . . .
H34B_1 H 0.374179 0.687589 0.362497 0.253 Uiso 1 1 calc R U . . .
H34C_1 H 0.366132 0.703324 0.300618 0.253 Uiso 1 1 calc R U . . .
C35_1 C 0.4893(8) 0.8034(8) 0.4297(5) 0.177(5) Uani 1 1 d . U . . .
H35A_1 H 0.543949 0.845453 0.449049 0.265 Uiso 1 1 calc R U . . .
H35B_1 H 0.487273 0.763924 0.443434 0.265 Uiso 1 1 calc R U . . .
H35C_1 H 0.442723 0.814969 0.440200 0.265 Uiso 1 1 calc R U . . .
C21_1 C 1.0338(6) 0.4739(4) 0.1129(4) 0.116(3) Uani 1 1 d . . . . .
H21A_1 H 0.975998 0.434791 0.098505 0.173 Uiso 1 1 calc R U . . .
H21B_1 H 1.074900 0.455570 0.101407 0.173 Uiso 1 1 calc R U . . .
H21C_1 H 1.038442 0.511036 0.095165 0.173 Uiso 1 1 calc R U . . .
C20_1 C 1.0442(6) 0.4440(5) 0.2067(4) 0.125(3) Uani 1 1 d . . . . .
H20A_1 H 1.055135 0.462688 0.250441 0.187 Uiso 1 1 calc R U . . .
H20B_1 H 1.085902 0.426369 0.195069 0.187 Uiso 1 1 calc R U . . .
H20C_1 H 0.986650 0.404710 0.191181 0.187 Uiso 1 1 calc R U . . .
C19_1 C 1.1417(5) 0.5657(5) 0.2011(6) 0.177(6) Uani 1 1 d . . . . .
H19A_1 H 1.146453 0.600918 0.180950 0.265 Uiso 1 1 calc R U . . .
H19B_1 H 1.182833 0.546768 0.191289 0.265 Uiso 1 1 calc R U . . .
H19C_1 H 1.153696 0.588715 0.244420 0.265 Uiso 1 1 calc R U . . .
C28_2 C 0.6470(3) 0.1515(3) 0.3540(2) 0.0641(13) Uani 1 1 d . . . . .
H28_2 H 0.663057 0.188404 0.391209 0.077 Uiso 1 1 calc R U . . .
Mn2_2 Mn 0.85862(4) 0.09550(3) 0.28082(2) 0.03097(14) Uani 1 1 d . . . . .
O2_2 O 0.86739(16) 0.02856(13) 0.21673(11) 0.0337(5) Uani 1 1 d . . . . .
O3_2 O 0.8687(2) 0.16535(14) 0.23654(12) 0.0435(6) Uani 1 1 d D . . . .
O1_2 O 0.73912(17) 0.04802(14) 0.26065(12) 0.0387(6) Uani 1 1 d . . . . .
N2_2 N 0.9786(2) 0.12897(15) 0.32169(13) 0.0330(6) Uani 1 1 d . . . . .
N1_2 N 0.8571(2) 0.15557(16) 0.35922(13) 0.0356(6) Uani 1 1 d . . . . .
C9_2 C 0.9357(2) 0.02374(18) 0.20004(16) 0.0326(7) Uani 1 1 d . . . . .
Mn1_2 Mn 0.90065(4) 0.26744(3) 0.24030(3) 0.04108(16) Uani 1 1 d . . . . .
C24_2 C 0.6847(3) 0.0730(2) 0.27842(18) 0.0403(8) Uani 1 1 d . . . . .
C7_2 C 1.0334(2) 0.1100(2) 0.29789(16) 0.0358(8) Uani 1 1 d . . . . .
H7_2 H 1.089366 0.130286 0.321617 0.043 Uiso 1 1 calc R U . . .
C2_2 C 1.0009(3) 0.17585(19) 0.38172(16) 0.0359(8) Uani 1 1 d . . . . .
C1_2 C 0.9359(3) 0.1902(2) 0.40192(16) 0.0376(8) Uani 1 1 d . . . . .
C22_2 C 0.7908(3) 0.1645(2) 0.37130(19) 0.0455(9) Uani 1 1 d . . . . .
H22_2 H 0.798145 0.197523 0.409185 0.055 Uiso 1 1 calc R U . . .
C8_2 C 1.0163(2) 0.06148(19) 0.23937(16) 0.0338(7) Uani 1 1 d . . . . .
C10_2 C 0.9269(2) -0.02086(18) 0.14137(16) 0.0335(7) Uani 1 1 d . . . . .
O4_2 O 0.83689(19) 0.24424(15) 0.16336(12) 0.0439(6) Uani 1 1 d . . . . .
O5_2 O 1.00138(19) 0.27930(16) 0.21401(12) 0.0464(6) Uani 1 1 d . . . . .
N4_2 N 0.9643(3) 0.31557(19) 0.32462(15) 0.0500(9) Uani 1 1 d . . . . .
N3_2 N 0.8077(3) 0.2791(2) 0.27683(16) 0.0524(9) Uani 1 1 d . . . . .
C25_2 C 0.6007(3) 0.0421(2) 0.2437(2) 0.0445(9) Uani 1 1 d . . . . .
C23_2 C 0.7086(3) 0.1298(3) 0.33340(19) 0.0469(10) Uani 1 1 d . . . . .
C3_2 C 1.0806(3) 0.2049(2) 0.42000(17) 0.0436(9) Uani 1 1 d . . . . .
H3_2 H 1.125283 0.195400 0.406411 0.052 Uiso 1 1 calc R U . . .
C6_2 C 0.9499(3) 0.2339(2) 0.46032(17) 0.0458(9) Uani 1 1 d . . . . .
H6_2 H 0.905599 0.243819 0.474132 0.055 Uiso 1 1 calc R U . . .
C13_2 C 1.0876(3) 0.0530(2) 0.22125(17) 0.0385(8) Uani 1 1 d . . . . .
H13_2 H 1.141401 0.078238 0.248515 0.046 Uiso 1 1 calc R U . . .
C11_2 C 0.9988(3) -0.02671(19) 0.12701(16) 0.0372(8) Uani 1 1 d . . . . .
H11_2 H 0.992919 -0.057356 0.088292 0.045 Uiso 1 1 calc R U . . .
C18_2 C 0.8422(3) -0.05748(18) 0.09482(16) 0.0354(8) Uani 1 1 d . . . . .
C49_2 C 0.7538(3) 0.2192(2) 0.14403(19) 0.0444(9) Uani 1 1 d . . . . .
C60_2 C 1.0730(3) 0.2850(2) 0.24297(19) 0.0464(9) Uani 1 1 d . . . . .
C58_2 C 1.0404(3) 0.3234(2) 0.34300(19) 0.0543(11) Uani 1 1 d . . . . .
H58_2 H 1.062552 0.342115 0.385003 0.065 Uiso 1 1 calc R U . . .
C37_2 C 0.9178(4) 0.3374(3) 0.3652(2) 0.0589(12) Uani 1 1 d . . . . .
C38_2 C 0.8340(4) 0.3172(3) 0.3393(2) 0.0610(13) Uani 1 1 d . . . . .
C43_2 C 0.7290(4) 0.2508(3) 0.2475(2) 0.0559(11) Uani 1 1 d . . . . .
H43_2 H 0.687616 0.251186 0.270540 0.067 Uiso 1 1 calc R U . . .
C26_2 C 0.5446(3) 0.0665(3) 0.2666(2) 0.0577(12) Uani 1 1 d . . . . .
H26_2 H 0.488127 0.045188 0.243438 0.069 Uiso 1 1 calc R U . . .
C33_2 C 0.5739(3) -0.0173(2) 0.1825(2) 0.0475(10) Uani 1 1 d . . . . .
C4_2 C 1.0935(3) 0.2477(3) 0.47797(19) 0.0528(11) Uani 1 1 d . . . . .
H4_2 H 1.147281 0.267340 0.504494 0.063 Uiso 1 1 calc R U . . .
C5_2 C 1.0287(3) 0.2624(3) 0.49786(18) 0.0542(11) Uani 1 1 d . . . . .
H5_2 H 1.038807 0.292418 0.537692 0.065 Uiso 1 1 calc R U . . .
C12_2 C 1.0807(3) 0.0095(2) 0.16561(17) 0.0382(8) Uani 1 1 d . . . . .
C21_2 C 0.8472(3) -0.1042(2) 0.03569(17) 0.0432(9) Uani 1 1 d . . . . .
H21A_2 H 0.890820 -0.074377 0.018708 0.065 Uiso 1 1 calc R U . . .
H21B_2 H 0.791901 -0.127158 0.007576 0.065 Uiso 1 1 calc R U . . .
H21C_2 H 0.862219 -0.140911 0.042958 0.065 Uiso 1 1 calc R U . . .
C20_2 C 0.8219(3) 0.00052(19) 0.08178(17) 0.0382(8) Uani 1 1 d . . . . .
H20A_2 H 0.817909 0.031106 0.118883 0.057 Uiso 1 1 calc R U . . .
H20B_2 H 0.767542 -0.021861 0.052653 0.057 Uiso 1 1 calc R U . . .
H20C_2 H 0.867248 0.029476 0.065430 0.057 Uiso 1 1 calc R U . . .
C19_2 C 0.7692(3) -0.1061(2) 0.11706(18) 0.0441(9) Uani 1 1 d . . . . .
H19A_2 H 0.781365 -0.144604 0.123193 0.066 Uiso 1 1 calc R U . . .
H19B_2 H 0.715786 -0.126717 0.087241 0.066 Uiso 1 1 calc R U . . .
H19C_2 H 0.763792 -0.078018 0.154932 0.066 Uiso 1 1 calc R U . . .
C48_2 C 0.7187(3) 0.1935(2) 0.08145(19) 0.0439(9) Uani 1 1 d . . . . .
C44_2 C 0.6987(3) 0.2191(2) 0.1838(2) 0.0496(10) Uani 1 1 d . . . . .
C61_2 C 1.1318(3) 0.2711(2) 0.21062(19) 0.0454(9) Uani 1 1 d . . . . .
C59_2 C 1.0938(3) 0.3068(2) 0.30663(19) 0.0520(10) Uani 1 1 d . . . . .
C42_2 C 0.9514(5) 0.3774(3) 0.4258(2) 0.0701(15) Uani 1 1 d . . . . .
H42_2 H 1.009292 0.392228 0.443138 0.084 Uiso 1 1 calc R U . . .
C39_2 C 0.7817(5) 0.3360(3) 0.3746(3) 0.0785(18) Uani 1 1 d . . . . .
H39_2 H 0.723965 0.322373 0.357552 0.094 Uiso 1 1 calc R U . . .
C27_2 C 0.5647(3) 0.1203(4) 0.3215(3) 0.0737(16) Uani 1 1 d . . . . .
C34_2 C 0.6314(3) 0.0110(2) 0.1412(2) 0.0492(10) Uani 1 1 d . . . . .
H34A_2 H 0.625373 0.052048 0.135142 0.074 Uiso 1 1 calc R U . . .
H34B_2 H 0.614663 -0.026793 0.102573 0.074 Uiso 1 1 calc R U . . .
H34C_2 H 0.690801 0.025691 0.159548 0.074 Uiso 1 1 calc R U . . .
C36_2 C 0.4821(3) -0.0418(3) 0.1513(3) 0.0651(13) Uani 1 1 d . . . . .
H36A_2 H 0.443683 -0.060670 0.176505 0.098 Uiso 1 1 calc R U . . .
H36B_2 H 0.467919 -0.079224 0.112842 0.098 Uiso 1 1 calc R U . . .
H36C_2 H 0.475709 -0.001141 0.144499 0.098 Uiso 1 1 calc R U . . .
C35_2 C 0.5810(3) -0.0832(2) 0.1914(3) 0.0636(13) Uani 1 1 d . . . . .
H35A_2 H 0.640693 -0.070510 0.207104 0.095 Uiso 1 1 calc R U . . .
H35B_2 H 0.559965 -0.121891 0.152929 0.095 Uiso 1 1 calc R U . . .
H35C_2 H 0.546791 -0.099021 0.219746 0.095 Uiso 1 1 calc R U . . .
C14_2 C 1.1549(3) -0.0018(2) 0.14356(19) 0.0446(9) Uani 1 1 d . . . . .
C54_2 C 0.7758(3) 0.1930(2) 0.03628(18) 0.0452(9) Uani 1 1 d . . . . .
C47_2 C 0.6319(3) 0.1697(2) 0.0631(2) 0.0510(10) Uani 1 1 d . . . . .
H47_2 H 0.608457 0.152536 0.021319 0.061 Uiso 1 1 calc R U . . .
C45_2 C 0.6103(3) 0.1936(3) 0.1619(2) 0.0587(12) Uani 1 1 d . . . . .
H45_2 H 0.574344 0.193586 0.189463 0.070 Uiso 1 1 calc R U . . .
C65_2 C 1.1109(3) 0.2428(2) 0.14217(19) 0.0468(9) Uani 1 1 d . . . . .
C62_2 C 1.2075(3) 0.2821(3) 0.2433(2) 0.0549(11) Uani 1 1 d . . . . .
H62_2 H 1.247262 0.273367 0.221726 0.066 Uiso 1 1 calc R U . . .
C64_2 C 1.1729(3) 0.3165(3) 0.3365(2) 0.0601(12) Uani 1 1 d . . . . .
H64_2 H 1.185911 0.331202 0.378993 0.072 Uiso 1 1 calc R U . . .
C41_2 C 0.8989(6) 0.3950(4) 0.4599(3) 0.087(2) Uani 1 1 d . . . . .
H41_2 H 0.920645 0.421292 0.501334 0.105 Uiso 1 1 calc R U . . .
C40_2 C 0.8157(6) 0.3749(4) 0.4347(3) 0.089(2) Uani 1 1 d . . . . .
H40_2 H 0.780806 0.387987 0.458997 0.107 Uiso 1 1 calc R U . . .
C29_2 C 0.4985(5) 0.1393(5) 0.3463(4) 0.133(3) Uani 1 1 d D U . . .
C16_2 C 1.1339(3) -0.0810(3) 0.1265(2) 0.0560(12) Uani 1 1 d . . . . .
H16A_2 H 1.123268 -0.096866 0.161233 0.084 Uiso 1 1 calc R U . . .
H16B_2 H 1.181972 -0.088083 0.113305 0.084 Uiso 1 1 calc R U . . .
H16C_2 H 1.082991 -0.108739 0.093909 0.084 Uiso 1 1 calc R U . . .
C17_2 C 1.1686(3) 0.0219(3) 0.0881(2) 0.0556(11) Uani 1 1 d . . . . .
H17A_2 H 1.117264 -0.007345 0.056055 0.083 Uiso 1 1 calc R U . . .
H17B_2 H 1.217054 0.015744 0.074627 0.083 Uiso 1 1 calc R U . . .
H17C_2 H 1.180289 0.072263 0.098340 0.083 Uiso 1 1 calc R U . . .
C15_2 C 1.2368(3) 0.0406(3) 0.1917(2) 0.0636(13) Uani 1 1 d . . . . .
H15A_2 H 1.253725 0.091825 0.200783 0.095 Uiso 1 1 calc R U . . .
H15B_2 H 1.281951 0.029463 0.177429 0.095 Uiso 1 1 calc R U . . .
H15C_2 H 1.227403 0.027741 0.227984 0.095 Uiso 1 1 calc R U . . .
C56_2 C 0.8446(3) 0.2688(2) 0.0470(2) 0.0499(10) Uani 1 1 d . . . . .
H56A_2 H 0.817548 0.298976 0.040748 0.075 Uiso 1 1 calc R U . . .
H56B_2 H 0.882005 0.267209 0.018953 0.075 Uiso 1 1 calc R U . . .
H56C_2 H 0.878190 0.288602 0.088102 0.075 Uiso 1 1 calc R U . . .
C57_2 C 0.7255(3) 0.1643(3) -0.02893(19) 0.0555(12) Uani 1 1 d . . . . .
H57A_2 H 0.681945 0.115180 -0.037780 0.083 Uiso 1 1 calc R U . . .
H57B_2 H 0.764486 0.165158 -0.056056 0.083 Uiso 1 1 calc R U . . .
H57C_2 H 0.697949 0.194485 -0.034394 0.083 Uiso 1 1 calc R U . . .
C55_2 C 0.8176(4) 0.1439(3) 0.0418(2) 0.0595(13) Uani 1 1 d . . . . .
H55A_2 H 0.851447 0.161055 0.082566 0.089 Uiso 1 1 calc R U . . .
H55B_2 H 0.854742 0.144369 0.013312 0.089 Uiso 1 1 calc R U . . .
H55C_2 H 0.773329 0.095090 0.033059 0.089 Uiso 1 1 calc R U . . .
C46_2 C 0.5756(3) 0.1691(3) 0.1022(3) 0.0607(12) Uani 1 1 d . . . . .
C68_2 C 1.0339(3) 0.1691(2) 0.1206(2) 0.0553(11) Uani 1 1 d . . . . .
H68A_2 H 1.047657 0.136145 0.136032 0.083 Uiso 1 1 calc R U . . .
H68B_2 H 1.019599 0.150830 0.076791 0.083 Uiso 1 1 calc R U . . .
H68C_2 H 0.985105 0.173257 0.135251 0.083 Uiso 1 1 calc R U . . .
C66_2 C 1.1848(3) 0.2337(3) 0.1169(2) 0.0611(12) Uani 1 1 d . . . . .
H66A_2 H 1.236119 0.279426 0.131658 0.092 Uiso 1 1 calc R U . . .
H66B_2 H 1.169669 0.217874 0.073071 0.092 Uiso 1 1 calc R U . . .
H66C_2 H 1.195659 0.197891 0.129729 0.092 Uiso 1 1 calc R U . . .
C67_2 C 1.0913(4) 0.2942(3) 0.1158(2) 0.0597(12) Uani 1 1 d . . . . .
H67A_2 H 1.040964 0.297857 0.128004 0.090 Uiso 1 1 calc R U . . .
H67B_2 H 1.080341 0.275922 0.072103 0.090 Uiso 1 1 calc R U . . .
H67C_2 H 1.140156 0.341580 0.130714 0.090 Uiso 1 1 calc R U . . .
C63_2 C 1.2307(3) 0.3053(3) 0.3065(2) 0.0636(13) Uani 1 1 d . . . . .
C31_2 C 0.5288(5) 0.2091(6) 0.3876(5) 0.164(4) Uani 1 1 d D U . . .
H31A_2 H 0.570075 0.215556 0.421804 0.247 Uiso 1 1 calc R U . . .
H31B_2 H 0.480855 0.215804 0.401540 0.247 Uiso 1 1 calc R U . . .
H31C_2 H 0.556310 0.244354 0.368041 0.247 Uiso 1 1 calc R U . . .
C32_2 C 0.4209(6) 0.1115(7) 0.3095(5) 0.186(4) Uani 1 1 d D U . . .
H32A_2 H 0.425301 0.134350 0.278549 0.279 Uiso 1 1 calc R U . . .
H32B_2 H 0.380645 0.120089 0.332726 0.279 Uiso 1 1 calc R U . . .
H32C_2 H 0.400652 0.059932 0.290542 0.279 Uiso 1 1 calc R U . . .
C30_2 C 0.4749(9) 0.0978(8) 0.3955(7) 0.214(4) Uani 1 1 d D U . . .
H30A_2 H 0.434893 0.047581 0.374938 0.320 Uiso 1 1 calc R U . . .
H30B_2 H 0.448662 0.120373 0.423687 0.320 Uiso 1 1 calc R U . . .
H30C_2 H 0.526931 0.100791 0.417338 0.320 Uiso 1 1 calc R U . . .
C50_2 C 0.4807(4) 0.1431(4) 0.0760(3) 0.0771(16) Uani 1 1 d . . . . .
C69_2 C 1.3182(4) 0.3176(4) 0.3377(3) 0.0729(15) Uani 1 1 d . . . . .
C53_2 C 0.4422(4) 0.0638(4) 0.0361(3) 0.090(2) Uani 1 1 d . . . . .
H53A_2 H 0.469146 0.059664 0.001839 0.135 Uiso 1 1 calc R U . . .
H53B_2 H 0.380769 0.045973 0.021880 0.135 Uiso 1 1 calc R U . . .
H53C_2 H 0.452263 0.035495 0.059490 0.135 Uiso 1 1 calc R U . . .
C51_2 C 0.4324(4) 0.1494(5) 0.1263(4) 0.108(3) Uani 1 1 d . . . . .
H51A_2 H 0.438175 0.120420 0.150392 0.162 Uiso 1 1 calc R U . . .
H51B_2 H 0.372007 0.132442 0.108934 0.162 Uiso 1 1 calc R U . . .
H51C_2 H 0.456149 0.199538 0.151780 0.162 Uiso 1 1 calc R U . . .
C52_2 C 0.4714(4) 0.1878(4) 0.0381(4) 0.093(2) Uani 1 1 d . . . . .
H52A_2 H 0.498489 0.238402 0.062682 0.139 Uiso 1 1 calc R U . . .
H52B_2 H 0.410829 0.172742 0.022937 0.139 Uiso 1 1 calc R U . . .
H52C_2 H 0.498928 0.181009 0.004400 0.139 Uiso 1 1 calc R U . . .
C72_2 C 1.3813(5) 0.3784(6) 0.3270(6) 0.161(5) Uani 1 1 d . U . . .
H72A_2 H 1.355600 0.388351 0.294195 0.241 Uiso 1 1 calc R U . . .
H72B_2 H 1.428576 0.368063 0.316240 0.241 Uiso 1 1 calc R U . . .
H72C_2 H 1.402772 0.420200 0.363298 0.241 Uiso 1 1 calc R U . . .
C71_2 C 1.3263(5) 0.2493(6) 0.3177(6) 0.154(4) Uani 1 1 d . U . . .
H71A_2 H 1.290149 0.215664 0.335724 0.231 Uiso 1 1 calc R U . . .
H71B_2 H 1.385804 0.258990 0.330154 0.231 Uiso 1 1 calc R U . . .
H71C_2 H 1.308398 0.228657 0.273982 0.231 Uiso 1 1 calc R U . . .
C70_2 C 1.3214(6) 0.3253(9) 0.4022(5) 0.185(6) Uani 1 1 d . U . . .
H70A_2 H 1.326455 0.372567 0.423931 0.278 Uiso 1 1 calc R U . . .
H70B_2 H 1.370782 0.320053 0.418739 0.278 Uiso 1 1 calc R U . . .
H70C_2 H 1.269172 0.288283 0.406299 0.278 Uiso 1 1 calc R U . . .
F4_3 F 0.87955(17) 0.93210(16) 0.57297(14) 0.0676(8) Uani 1 1 d . . . . .
P1_3 P 0.77841(7) 0.90054(6) 0.55989(5) 0.0434(2) Uani 1 1 d . . . . .
F5_3 F 0.77249(16) 0.82586(13) 0.51868(11) 0.0506(6) Uani 1 1 d . . . . .
F6_3 F 0.78108(19) 0.92635(15) 0.50251(12) 0.0584(7) Uani 1 1 d . . . . .
F3_3 F 0.7788(2) 0.87415(19) 0.61640(13) 0.0755(9) Uani 1 1 d . . . . .
F1_3 F 0.67794(19) 0.8665(2) 0.54538(17) 0.0821(10) Uani 1 1 d . . . . .
F2_3 F 0.7843(3) 0.97435(18) 0.59998(15) 0.0831(10) Uani 1 1 d . . . . .
C3_4 C 0.5163(7) 0.6666(7) 0.4789(5) 0.166(3) Uani 1 1 d D U . . .
H3_4 H 0.489886 0.696358 0.493762 0.199 Uiso 1 1 calc R U . . .
N1_4 N 0.6121(6) 0.6322(4) 0.4461(3) 0.143(3) Uani 1 1 d D U . . .
N2_4 N 0.5985(6) 0.6910(4) 0.4700(3) 0.144(3) Uani 1 1 d D U . . .
H2_4 H 0.635312 0.735922 0.478177 0.173 Uiso 1 1 calc R U . . .
C1_4 C 0.5397(7) 0.5758(6) 0.4426(5) 0.167(3) Uani 1 1 d D U . . .
H1_4 H 0.531311 0.527689 0.427274 0.201 Uiso 1 1 calc R U . . .
C2_4 C 0.4787(9) 0.5948(7) 0.4636(5) 0.177(4) Uani 1 1 d D U . . .
H2A_4 H 0.423466 0.564480 0.466475 0.213 Uiso 1 1 calc R U . . .
F8_5 F 0.8168(6) 0.3390(5) 0.6491(4) 0.115(2) Uani 0.553(3) 1 d . U P A 2
P2_5 P 0.8083(2) 0.3021(2) 0.57822(14) 0.0801(9) Uani 0.553(3) 1 d . U P A 2
F9_5 F 0.9042(5) 0.3154(5) 0.5924(4) 0.1014(19) Uani 0.553(3) 1 d . U P A 2
F10_5 F 0.7969(6) 0.2712(4) 0.5095(3) 0.1026(19) Uani 0.553(3) 1 d . U P A 2
F11_5 F 0.8473(6) 0.3828(4) 0.5764(3) 0.1010(18) Uani 0.553(3) 1 d . U P A 2
F7_5 F 0.7201(6) 0.3002(6) 0.5656(4) 0.131(2) Uani 0.553(3) 1 d . U P A 2
F12_5 F 0.7773(7) 0.2291(5) 0.5853(5) 0.134(2) Uani 0.553(3) 1 d . U P A 2
F1_5 F 0.1749(8) 0.4933(7) 0.4405(5) 0.140(3) Uani 0.447(3) 1 d D U P A 1
P1_5 P 0.2326(4) 0.5240(3) 0.4060(2) 0.1046(14) Uani 0.447(3) 1 d D U P A 1
F2_5 F 0.2785(10) 0.5381(7) 0.3589(5) 0.140(3) Uani 0.447(3) 1 d D U P A 1
F3_5 F 0.1700(9) 0.4746(6) 0.3492(5) 0.145(3) Uani 0.447(3) 1 d D U P A 1
F4_5 F 0.2570(9) 0.4779(7) 0.4264(6) 0.143(3) Uani 0.447(3) 1 d D U P A 1
F5_5 F 0.2975(9) 0.5791(8) 0.4650(5) 0.170(4) Uani 0.447(3) 1 d D U P A 1
F6_5 F 0.2039(11) 0.5825(7) 0.4002(7) 0.165(3) Uani 0.447(3) 1 d D U P A 1

loop_
_atom_site_aniso_label
_atom_site_aniso_U_11
_atom_site_aniso_U_22
_atom_site_aniso_U_33
_atom_site_aniso_U_23
_atom_site_aniso_U_13
_atom_site_aniso_U_12
C24_1 0.047(2) 0.064(3) 0.0318(19) 0.0167(18) 0.0123(17) 0.024(2)
Mn2_1 0.0388(3) 0.0268(3) 0.0242(3) 0.0066(2) 0.0041(2) 0.0165(2)
O4_1 0.0415(14) 0.0303(12) 0.0277(12) 0.0060(10) 0.0023(10) 0.0155(11)
O5_1 0.0561(16) 0.0313(12) 0.0279(12) 0.0114(10) 0.0086(11) 0.0210(12)
O3_1 0.0464(15) 0.0396(13) 0.0283(12) 0.0097(10) 0.0079(11) 0.0182(12)
N4_1 0.0425(17) 0.0311(14) 0.0259(14) 0.0038(12) 0.0009(12) 0.0184(13)
N3_1 0.0383(16) 0.0280(14) 0.0299(14) 0.0102(11) 0.0070(12) 0.0181(12)
C60_1 0.046(2) 0.0252(16) 0.0314(17) 0.0073(13) 0.0032(15) 0.0157(15)
Mn1_1 0.0415(3) 0.0260(3) 0.0254(3) 0.0071(2) 0.0047(2) 0.0152(2)
C37_1 0.041(2) 0.0379(19) 0.0349(18) 0.0162(15) 0.0144(16) 0.0165(16)
C53_1 0.0417(19) 0.0295(16) 0.0276(16) 0.0055(13) 0.0022(14) 0.0202(15)
C58_1 0.044(2) 0.0356(18) 0.0345(19) 0.0038(15) 0.0020(16) 0.0213(16)
C52_1 0.0409(19) 0.0272(16) 0.0286(16) 0.0110(13) 0.0074(14) 0.0197(14)
C51_1 0.0397(19) 0.0336(17) 0.0306(17) 0.0110(14) 0.0068(15) 0.0163(15)
C59_1 0.0377(19) 0.0324(17) 0.0379(19) 0.0034(15) -0.0005(15) 0.0183(15)
C61_1 0.045(2) 0.0273(16) 0.0304(18) 0.0053(14) -0.0007(15) 0.0117(15)
O1_1 0.0451(15) 0.0424(15) 0.0395(14) 0.0114(12) 0.0080(12) 0.0142(12)
O2_1 0.0494(15) 0.0295(12) 0.0397(14) 0.0057(11) 0.0040(12) 0.0185(12)
N2_1 0.0460(17) 0.0349(15) 0.0268(14) 0.0116(12) 0.0091(13) 0.0209(14)
N1_1 0.0469(17) 0.0262(14) 0.0336(15) 0.0087(12) 0.0074(13) 0.0186(13)
N5_1 0.071(3) 0.054(2) 0.042(2) 0.0269(18) -0.0045(18) 0.007(2)
C42_1 0.048(2) 0.043(2) 0.039(2) 0.0142(17) 0.0201(18) 0.0190(18)
C38_1 0.0389(19) 0.0369(18) 0.0366(19) 0.0164(15) 0.0128(15) 0.0175(16)
C54_1 0.045(2) 0.0387(19) 0.0348(19) 0.0042(15) 0.0036(16) 0.0237(17)
C57_1 0.0410(19) 0.0290(17) 0.0340(18) 0.0101(14) 0.0034(15) 0.0133(15)
C64_1 0.046(2) 0.039(2) 0.044(2) 0.0019(17) -0.0004(17) 0.0247(18)
C62_1 0.053(2) 0.0333(18) 0.037(2) 0.0046(15) -0.0045(17) 0.0190(17)
C69_1 0.052(2) 0.0324(18) 0.0299(18) -0.0009(15) 0.0033(17) 0.0065(17)
C9_1 0.059(2) 0.0283(17) 0.039(2) 0.0105(15) 0.0091(18) 0.0222(17)
C2_1 0.045(2) 0.0294(17) 0.0270(16) 0.0107(14) 0.0051(15) 0.0158(15)
C22_1 0.057(2) 0.047(2) 0.0285(18) 0.0124(16) 0.0123(17) 0.0304(19)
C1_1 0.047(2) 0.0279(16) 0.0300(17) 0.0104(14) 0.0050(15) 0.0170(15)
C7_1 0.047(2) 0.0304(18) 0.057(2) 0.0094(17) 0.0131(19) 0.0192(17)
N6_1 0.122(5) 0.075(3) 0.068(3) 0.034(3) 0.018(3) 0.010(3)
C73_1 0.121(6) 0.064(3) 0.068(4) 0.027(3) -0.008(4) 0.022(4)
C43_1 0.056(3) 0.052(2) 0.042(2) 0.0079(19) 0.020(2) 0.023(2)
C41_1 0.053(2) 0.048(2) 0.050(2) 0.0180(19) 0.024(2) 0.027(2)
C39_1 0.039(2) 0.043(2) 0.040(2) 0.0165(17) 0.0117(16) 0.0183(17)
C55_1 0.055(2) 0.0342(18) 0.0331(18) 0.0052(15) 0.0077(17) 0.0254(17)
C56_1 0.055(2) 0.0284(17) 0.0290(17) 0.0046(14) 0.0023(16) 0.0174(16)
C63_1 0.042(2) 0.038(2) 0.050(2) 0.0030(17) -0.0060(18) 0.0204(17)
C71_1 0.062(3) 0.049(2) 0.031(2) 0.0069(17) 0.0068(19) 0.007(2)
C70_1 0.060(3) 0.034(2) 0.055(3) 0.0012(18) 0.015(2) 0.0177(19)
C72_1 0.056(3) 0.063(3) 0.037(2) -0.011(2) 0.000(2) 0.007(2)
C25_1 0.047(3) 0.100(4) 0.045(3) 0.022(3) 0.012(2) 0.030(3)
C23_1 0.053(2) 0.069(3) 0.034(2) 0.0178(19) 0.0146(18) 0.037(2)
C10_1 0.069(3) 0.0304(18) 0.043(2) 0.0100(16) 0.010(2) 0.0266(19)
C8_1 0.056(2) 0.0296(19) 0.059(3) 0.0083(18) 0.017(2) 0.0244(18)
C3_1 0.066(3) 0.0329(18) 0.0299(18) 0.0094(15) 0.0102(18) 0.0215(18)
C6_1 0.048(2) 0.044(2) 0.039(2) 0.0102(17) 0.0048(17) 0.0171(18)
C75_1 0.207(12) 0.088(6) 0.092(6) 0.058(5) 0.035(7) 0.038(7)
C74_1 0.237(13) 0.070(5) 0.100(6) 0.050(5) -0.025(7) 0.047(7)
C46_1 0.060(3) 0.048(2) 0.050(2) 0.005(2) 0.016(2) 0.021(2)
C44_1 0.077(3) 0.064(3) 0.036(2) 0.010(2) 0.014(2) 0.026(3)
C45_1 0.074(3) 0.075(3) 0.056(3) 0.005(3) 0.027(3) 0.038(3)
C40_1 0.044(2) 0.052(2) 0.052(2) 0.023(2) 0.0203(19) 0.0256(19)
C65_1 0.047(2) 0.049(2) 0.061(3) -0.005(2) -0.012(2) 0.026(2)
C26_1 0.058(3) 0.144(6) 0.053(3) 0.021(4) 0.012(3) 0.054(4)
C29_1 0.047(3) 0.085(4) 0.059(3) 0.019(3) 0.003(2) 0.011(3)
C28_1 0.073(3) 0.097(4) 0.042(2) 0.020(2) 0.019(2) 0.061(3)
C14_1 0.073(3) 0.0292(19) 0.049(2) 0.0003(17) -0.002(2) 0.023(2)
C11_1 0.079(3) 0.035(2) 0.072(3) 0.010(2) 0.022(3) 0.033(2)
C13_1 0.060(3) 0.044(2) 0.097(4) 0.011(3) 0.024(3) 0.030(2)
C4_1 0.068(3) 0.0324(19) 0.034(2) 0.0054(16) 0.0056(19) 0.0125(19)
C5_1 0.055(3) 0.042(2) 0.041(2) 0.0081(18) 0.0006(19) 0.008(2)
C47_1 0.046(2) 0.067(3) 0.070(3) 0.025(2) 0.021(2) 0.033(2)
C68_1 0.047(3) 0.050(3) 0.086(4) -0.004(3) -0.010(2) 0.017(2)
C66_1 0.048(3) 0.089(4) 0.091(4) -0.026(3) -0.008(3) 0.033(3)
C67_1 0.066(3) 0.083(4) 0.107(5) 0.021(4) -0.018(3) 0.046(3)
C27_1 0.076(4) 0.147(6) 0.060(3) 0.029(4) 0.023(3) 0.080(4)
C31_1 0.071(4) 0.080(4) 0.079(4) 0.036(3) 0.003(3) -0.009(3)
C30_1 0.051(3) 0.158(8) 0.092(5) 0.006(5) 0.000(3) 0.016(4)
C32_1 0.063(3) 0.063(3) 0.046(3) 0.010(2) 0.000(2) 0.018(2)
C15_1 0.091(4) 0.035(2) 0.068(3) -0.004(2) -0.001(3) 0.029(2)
C16_1 0.077(4) 0.038(2) 0.082(4) 0.012(2) 0.021(3) 0.012(2)
C17_1 0.092(4) 0.049(3) 0.064(3) -0.010(2) -0.019(3) 0.039(3)
C12_1 0.077(4) 0.045(3) 0.100(4) 0.002(3) 0.030(3) 0.036(3)
C49_1 0.053(3) 0.122(6) 0.078(4) 0.008(4) 0.004(3) 0.047(3)
C50_1 0.086(5) 0.082(5) 0.148(7) 0.019(5) -0.006(5) 0.048(4)
C48_1 0.052(3) 0.136(7) 0.105(5) 0.033(5) 0.032(3) 0.033(4)
C33_1 0.090(4) 0.153(6) 0.087(4) 0.013(4) 0.019(3) 0.089(5)
C18_1 0.099(5) 0.072(4) 0.143(7) 0.003(4) 0.037(5) 0.057(4)
C36_1 0.107(6) 0.105(6) 0.215(10) 0.043(6) 0.072(6) 0.078(5)
C34_1 0.113(7) 0.198(10) 0.256(13) 0.080(9) 0.078(8) 0.115(7)
C35_1 0.188(10) 0.265(13) 0.129(8) 0.021(8) 0.066(7) 0.171(10)
C21_1 0.132(7) 0.091(5) 0.136(7) 0.015(5) 0.069(6) 0.065(5)
C20_1 0.160(8) 0.104(6) 0.141(7) 0.015(5) 0.014(6) 0.108(6)
C19_1 0.077(5) 0.105(6) 0.288(15) -0.043(8) 0.047(7) 0.049(5)
C28_2 0.061(3) 0.086(4) 0.055(3) 0.011(3) 0.027(2) 0.046(3)
Mn2_2 0.0386(3) 0.0305(3) 0.0278(3) 0.0082(2) 0.0090(2) 0.0195(2)
O2_2 0.0383(13) 0.0333(12) 0.0322(12) 0.0080(10) 0.0086(10) 0.0200(11)
O3_2 0.0665(18) 0.0360(13) 0.0328(13) 0.0118(11) 0.0128(13) 0.0265(13)
O1_2 0.0416(14) 0.0390(13) 0.0393(14) 0.0101(11) 0.0106(11) 0.0229(12)
N2_2 0.0437(17) 0.0317(14) 0.0248(14) 0.0074(12) 0.0076(12) 0.0188(13)
N1_2 0.0433(17) 0.0372(16) 0.0328(15) 0.0119(13) 0.0125(13) 0.0227(14)
C9_2 0.0422(19) 0.0296(16) 0.0333(18) 0.0137(14) 0.0110(15) 0.0203(15)
Mn1_2 0.0592(4) 0.0352(3) 0.0327(3) 0.0133(2) 0.0094(3) 0.0234(3)
C24_2 0.044(2) 0.042(2) 0.045(2) 0.0204(17) 0.0190(17) 0.0221(17)
C7_2 0.0380(19) 0.0362(18) 0.0337(18) 0.0111(15) 0.0064(15) 0.0174(16)
C2_2 0.049(2) 0.0339(18) 0.0276(17) 0.0104(14) 0.0070(15) 0.0209(16)
C1_2 0.050(2) 0.0362(18) 0.0295(17) 0.0111(15) 0.0076(16) 0.0224(17)
C22_2 0.054(2) 0.049(2) 0.039(2) 0.0107(17) 0.0178(18) 0.029(2)
C8_2 0.0413(19) 0.0344(17) 0.0314(17) 0.0110(14) 0.0115(15) 0.0213(15)
C10_2 0.046(2) 0.0284(16) 0.0316(17) 0.0108(14) 0.0105(15) 0.0210(15)
O4_2 0.0582(17) 0.0459(15) 0.0378(14) 0.0151(12) 0.0091(13) 0.0323(14)
O5_2 0.0572(17) 0.0479(15) 0.0365(14) 0.0192(12) 0.0073(13) 0.0227(14)
N4_2 0.077(3) 0.0432(18) 0.0344(17) 0.0087(14) 0.0103(17) 0.0335(18)
N3_2 0.083(3) 0.0453(19) 0.0419(19) 0.0115(16) 0.0167(19) 0.042(2)
C25_2 0.038(2) 0.044(2) 0.056(2) 0.0203(19) 0.0163(18) 0.0192(17)
C23_2 0.048(2) 0.061(3) 0.043(2) 0.0158(19) 0.0218(19) 0.033(2)
C3_2 0.051(2) 0.046(2) 0.0331(19) 0.0116(16) 0.0024(17) 0.0238(19)
C6_2 0.069(3) 0.049(2) 0.0297(19) 0.0124(17) 0.0124(18) 0.036(2)
C13_2 0.041(2) 0.042(2) 0.041(2) 0.0144(16) 0.0116(16) 0.0247(17)
C11_2 0.057(2) 0.0342(18) 0.0325(18) 0.0127(15) 0.0159(17) 0.0289(17)
C18_2 0.050(2) 0.0287(16) 0.0310(17) 0.0091(14) 0.0077(15) 0.0217(16)
C49_2 0.059(3) 0.0343(19) 0.048(2) 0.0150(17) 0.0106(19) 0.0277(19)
C60_2 0.058(3) 0.037(2) 0.041(2) 0.0189(17) 0.0048(19) 0.0154(18)
C58_2 0.078(3) 0.048(2) 0.034(2) 0.0123(18) 0.001(2) 0.027(2)
C37_2 0.100(4) 0.050(2) 0.041(2) 0.0124(19) 0.017(2) 0.047(3)
C38_2 0.105(4) 0.059(3) 0.043(2) 0.017(2) 0.023(3) 0.059(3)
C43_2 0.080(3) 0.054(3) 0.054(3) 0.022(2) 0.023(2) 0.044(3)
C26_2 0.041(2) 0.071(3) 0.065(3) 0.020(2) 0.022(2) 0.028(2)
C33_2 0.037(2) 0.042(2) 0.059(3) 0.0132(19) 0.0070(18) 0.0153(17)
C4_2 0.067(3) 0.055(3) 0.032(2) 0.0101(18) -0.0039(19) 0.029(2)
C5_2 0.085(3) 0.055(3) 0.0271(19) 0.0083(18) 0.005(2) 0.039(2)
C12_2 0.047(2) 0.0389(19) 0.041(2) 0.0159(16) 0.0167(17) 0.0272(17)
C21_2 0.061(3) 0.0346(19) 0.0340(19) 0.0065(15) 0.0080(18) 0.0252(18)
C20_2 0.048(2) 0.0325(18) 0.0355(19) 0.0093(15) 0.0053(16) 0.0207(16)
C19_2 0.055(2) 0.0304(18) 0.041(2) 0.0088(16) 0.0082(18) 0.0153(17)
C48_2 0.059(2) 0.0328(19) 0.047(2) 0.0122(16) 0.0073(19) 0.0285(18)
C44_2 0.062(3) 0.041(2) 0.053(2) 0.0171(19) 0.015(2) 0.028(2)
C61_2 0.052(2) 0.040(2) 0.048(2) 0.0235(18) 0.0129(19) 0.0179(18)
C59_2 0.062(3) 0.051(2) 0.039(2) 0.0185(19) 0.003(2) 0.021(2)
C42_2 0.122(5) 0.063(3) 0.039(2) 0.012(2) 0.016(3) 0.057(3)
C39_2 0.126(5) 0.087(4) 0.057(3) 0.020(3) 0.035(3) 0.080(4)
C27_2 0.054(3) 0.106(4) 0.067(3) 0.014(3) 0.028(3) 0.048(3)
C34_2 0.047(2) 0.052(2) 0.045(2) 0.0092(19) 0.0068(18) 0.024(2)
C36_2 0.044(2) 0.061(3) 0.079(4) 0.013(3) 0.006(2) 0.018(2)
C35_2 0.057(3) 0.040(2) 0.083(4) 0.014(2) 0.007(3) 0.016(2)
C14_2 0.050(2) 0.051(2) 0.048(2) 0.0207(19) 0.0210(19) 0.033(2)
C54_2 0.062(3) 0.046(2) 0.039(2) 0.0086(17) 0.0053(18) 0.040(2)
C47_2 0.058(3) 0.041(2) 0.057(3) 0.0172(19) 0.008(2) 0.025(2)
C45_2 0.062(3) 0.054(3) 0.068(3) 0.025(2) 0.021(2) 0.029(2)
C65_2 0.054(2) 0.046(2) 0.042(2) 0.0191(18) 0.0103(18) 0.0203(19)
C62_2 0.054(3) 0.054(3) 0.056(3) 0.026(2) 0.008(2) 0.018(2)
C64_2 0.068(3) 0.063(3) 0.041(2) 0.021(2) -0.001(2) 0.021(2)
C41_2 0.162(7) 0.082(4) 0.044(3) 0.018(3) 0.030(4) 0.081(5)
C40_2 0.160(7) 0.090(4) 0.064(4) 0.026(3) 0.050(4) 0.095(5)
C29_2 0.079(3) 0.185(6) 0.125(5) -0.011(4) 0.041(3) 0.084(4)
C16_2 0.070(3) 0.061(3) 0.068(3) 0.031(2) 0.035(2) 0.048(3)
C17_2 0.066(3) 0.061(3) 0.061(3) 0.031(2) 0.033(2) 0.038(2)
C15_2 0.050(3) 0.085(4) 0.064(3) 0.016(3) 0.020(2) 0.042(3)
C56_2 0.063(3) 0.054(2) 0.041(2) 0.0144(19) 0.013(2) 0.035(2)
C57_2 0.072(3) 0.062(3) 0.040(2) 0.004(2) -0.002(2) 0.048(3)
C55_2 0.090(4) 0.060(3) 0.046(2) 0.007(2) 0.000(2) 0.058(3)
C46_2 0.057(3) 0.052(3) 0.075(3) 0.025(2) 0.012(2) 0.024(2)
C68_2 0.059(3) 0.048(2) 0.055(3) 0.016(2) 0.011(2) 0.021(2)
C66_2 0.069(3) 0.061(3) 0.052(3) 0.019(2) 0.017(2) 0.027(3)
C67_2 0.084(3) 0.065(3) 0.047(2) 0.033(2) 0.020(2) 0.038(3)
C63_2 0.056(3) 0.071(3) 0.058(3) 0.034(3) -0.001(2) 0.017(2)
C31_2 0.095(5) 0.204(6) 0.172(7) -0.040(5) 0.012(4) 0.111(5)
C32_2 0.100(4) 0.262(10) 0.156(6) -0.053(6) 0.012(4) 0.122(6)
C30_2 0.177(9) 0.293(9) 0.213(8) 0.081(8) 0.107(7) 0.133(8)
C50_2 0.054(3) 0.082(4) 0.094(4) 0.036(3) 0.012(3) 0.025(3)
C69_2 0.056(3) 0.093(4) 0.068(3) 0.043(3) 0.003(3) 0.024(3)
C53_2 0.069(4) 0.085(4) 0.092(5) 0.036(4) -0.010(3) 0.011(3)
C51_2 0.057(4) 0.142(7) 0.117(6) 0.046(5) 0.023(4) 0.032(4)
C52_2 0.048(3) 0.107(5) 0.142(7) 0.064(5) 0.014(4) 0.039(3)
C72_2 0.058(4) 0.180(9) 0.208(10) 0.127(8) -0.017(5) -0.014(5)
C71_2 0.081(5) 0.129(7) 0.245(12) 0.095(8) -0.031(6) 0.033(5)
C70_2 0.073(5) 0.324(15) 0.146(8) 0.145(10) -0.002(5) 0.039(7)
F4_3 0.0413(14) 0.0641(17) 0.078(2) 0.0187(15) 0.0027(13) 0.0095(12)
P1_3 0.0419(5) 0.0482(6) 0.0383(5) 0.0113(4) 0.0114(4) 0.0193(4)
F5_3 0.0513(14) 0.0448(13) 0.0540(14) 0.0136(11) 0.0070(11) 0.0222(11)
F6_3 0.0838(19) 0.0589(15) 0.0485(14) 0.0220(12) 0.0207(13) 0.0431(15)
F3_3 0.086(2) 0.089(2) 0.0472(15) 0.0305(15) 0.0203(15) 0.0291(18)
F1_3 0.0448(16) 0.105(3) 0.103(3) 0.032(2) 0.0278(16) 0.0386(17)
F2_3 0.116(3) 0.071(2) 0.0629(19) 0.0049(15) 0.0352(19) 0.049(2)
C3_4 0.167(6) 0.168(5) 0.106(5) 0.040(5) 0.027(5) 0.022(5)
N1_4 0.185(5) 0.115(4) 0.066(3) 0.022(3) 0.033(4) 0.009(4)
N2_4 0.173(5) 0.134(4) 0.080(4) 0.033(4) 0.030(4) 0.024(4)
C1_4 0.185(6) 0.131(4) 0.085(5) 0.010(4) 0.019(5) -0.010(4)
C2_4 0.169(6) 0.165(5) 0.100(6) 0.021(5) 0.012(5) -0.003(5)
F8_5 0.153(6) 0.139(5) 0.085(2) 0.048(3) 0.053(3) 0.084(5)
P2_5 0.0918(18) 0.119(2) 0.0779(16) 0.0603(16) 0.0469(15) 0.0701(17)
F9_5 0.103(3) 0.138(5) 0.107(4) 0.049(4) 0.036(3) 0.088(3)
F10_5 0.134(5) 0.110(4) 0.083(2) 0.029(3) 0.035(3) 0.072(4)
F11_5 0.143(5) 0.104(3) 0.093(4) 0.044(3) 0.044(4) 0.080(3)
F7_5 0.103(3) 0.195(7) 0.129(5) 0.058(5) 0.044(4) 0.093(4)
F12_5 0.174(6) 0.107(3) 0.141(5) 0.060(4) 0.060(6) 0.064(4)
F1_5 0.153(6) 0.149(7) 0.095(5) 0.054(5) 0.034(4) 0.035(5)
P1_5 0.138(4) 0.100(3) 0.083(2) 0.0325(19) 0.042(2) 0.056(3)
F2_5 0.218(7) 0.138(7) 0.122(5) 0.073(5) 0.094(5) 0.105(5)
F3_5 0.211(7) 0.126(6) 0.090(4) 0.032(4) 0.010(4) 0.074(5)
F4_5 0.172(7) 0.141(6) 0.123(6) 0.071(4) 0.021(5) 0.061(5)
F5_5 0.156(7) 0.164(6) 0.120(5) -0.003(5) 0.029(4) 0.034(5)
F6_5 0.228(10) 0.132(6) 0.180(8) 0.061(5) 0.083(6) 0.110(7)

loop_
_atom_type_symbol
_atom_type_description
_atom_type_scat_dispersion_real
_atom_type_scat_dispersion_imag
_atom_type_scat_source
C C 0.0181 0.0091 'International Tables Vol C Tables 4.2.6.8 and 6.1.1.4'
H H 0.0000 0.0000 'International Tables Vol C Tables 4.2.6.8 and 6.1.1.4'
F F 0.0727 0.0534 'International Tables Vol C Tables 4.2.6.8 and 6.1.1.4'
Mn Mn -0.5299 2.8052 'International Tables Vol C Tables 4.2.6.8 and 6.1.1.4'
N N 0.0311 0.0180 'International Tables Vol C Tables 4.2.6.8 and 6.1.1.4'
O O 0.0492 0.0322 'International Tables Vol C Tables 4.2.6.8 and 6.1.1.4'
P P 0.2955 0.4335 'International Tables Vol C Tables 4.2.6.8 and 6.1.1.4'

loop_
_geom_angle_atom_site_label_1
_geom_angle_atom_site_label_2
_geom_angle_atom_site_label_3
_geom_angle
_geom_angle_site_symmetry_1
_geom_angle_site_symmetry_3
_geom_angle_publ_flag
O1_1 C24_1 C25_1 118.7(4) . . ?
O1_1 C24_1 C23_1 121.6(4) . . ?
C23_1 C24_1 C25_1 119.7(4) . . ?
O4_1 Mn2_1 O5_1 96.26(11) . . ?
O4_1 Mn2_1 N4_1 90.99(12) . . ?
O4_1 Mn2_1 N3_1 162.51(11) . . ?
O3_1 Mn2_1 O4_1 91.73(11) . . ?
O3_1 Mn2_1 O5_1 95.82(11) . . ?
O3_1 Mn2_1 N4_1 162.13(12) . . ?
O3_1 Mn2_1 N3_1 91.02(12) . . ?
N4_1 Mn2_1 O5_1 101.43(12) . . ?
N3_1 Mn2_1 O5_1 100.63(11) . . ?
N3_1 Mn2_1 N4_1 81.32(12) . . ?
C60_1 O4_1 Mn2_1 130.8(2) . . ?
Mn2_1 O5_1 H5 99(4) . . ?
Mn2_1 O5_1 Mn1_1 153.32(14) . . ?
Mn1_1 O5_1 H5 107(4) . . ?
C37_1 O3_1 Mn2_1 126.5(2) . . ?
C53_1 N4_1 Mn2_1 114.1(2) . . ?
C58_1 N4_1 Mn2_1 123.5(2) . . ?
C58_1 N4_1 C53_1 122.3(3) . . ?
C52_1 N3_1 Mn2_1 115.0(2) . . ?
C51_1 N3_1 Mn2_1 123.6(2) . . ?
C51_1 N3_1 C52_1 121.3(3) . . ?
O4_1 C60_1 C59_1 122.0(3) . . ?
O4_1 C60_1 C61_1 119.5(3) . . ?
C59_1 C60_1 C61_1 118.5(3) . . ?
O5_1 Mn1_1 N5_1 175.02(12) . . ?
O1_1 Mn1_1 O5_1 91.27(12) . . ?
O1_1 Mn1_1 O2_1 95.52(12) . . ?
O1_1 Mn1_1 N2_1 91.04(13) . . ?
O1_1 Mn1_1 N1_1 171.70(12) . . ?
O1_1 Mn1_1 N5_1 86.38(14) . . ?
O2_1 Mn1_1 O5_1 89.57(11) . . ?
O2_1 Mn1_1 N2_1 173.44(13) . . ?
O2_1 Mn1_1 N1_1 91.49(12) . . ?
O2_1 Mn1_1 N5_1 86.29(14) . . ?
N2_1 Mn1_1 O5_1 90.52(11) . . ?
N2_1 Mn1_1 N5_1 93.91(14) . . ?
N1_1 Mn1_1 O5_1 93.24(12) . . ?
N1_1 Mn1_1 N2_1 81.96(12) . . ?
N1_1 Mn1_1 N5_1 89.64(14) . . ?
O3_1 C37_1 C42_1 120.5(3) . . ?
O3_1 C37_1 C38_1 121.0(3) . . ?
C42_1 C37_1 C38_1 118.4(4) . . ?
C52_1 C53_1 N4_1 115.3(3) . . ?
C52_1 C53_1 C54_1 120.1(3) . . ?
C54_1 C53_1 N4_1 124.5(3) . . ?
N4_1 C58_1 H58_1 116.5 . . ?
N4_1 C58_1 C59_1 127.0(4) . . ?
C59_1 C58_1 H58_1 116.5 . . ?
C53_1 C52_1 N3_1 114.3(3) . . ?
C53_1 C52_1 C57_1 119.9(3) . . ?
C57_1 C52_1 N3_1 125.8(3) . . ?
N3_1 C51_1 H51_1 117.4 . . ?
N3_1 C51_1 C38_1 125.3(3) . . ?
C38_1 C51_1 H51_1 117.4 . . ?
C58_1 C59_1 C60_1 122.5(3) . . ?
C64_1 C59_1 C60_1 120.0(3) . . ?
C64_1 C59_1 C58_1 117.1(3) . . ?
C60_1 C61_1 C69_1 120.2(3) . . ?
C62_1 C61_1 C60_1 117.6(4) . . ?
C62_1 C61_1 C69_1 122.2(3) . . ?
C24_1 O1_1 Mn1_1 129.5(3) . . ?
C9_1 O2_1 Mn1_1 130.9(2) . . ?
C2_1 N2_1 Mn1_1 113.6(2) . . ?
C22_1 N2_1 Mn1_1 124.5(3) . . ?
C22_1 N2_1 C2_1 121.7(3) . . ?
C1_1 N1_1 Mn1_1 113.6(2) . . ?
C7_1 N1_1 Mn1_1 124.8(3) . . ?
C7_1 N1_1 C1_1 121.4(3) . . ?
N6_1 N5_1 Mn1_1 130.4(4) . . ?
N6_1 N5_1 C73_1 104.6(5) . . ?
C73_1 N5_1 Mn1_1 124.1(4) . . ?
C37_1 C42_1 C43_1 121.4(4) . . ?
C41_1 C42_1 C37_1 117.4(4) . . ?
C41_1 C42_1 C43_1 121.2(4) . . ?
C37_1 C38_1 C51_1 123.3(3) . . ?
C39_1 C38_1 C37_1 120.6(3) . . ?
C39_1 C38_1 C51_1 116.1(3) . . ?
C53_1 C54_1 H54_1 120.3 . . ?
C55_1 C54_1 C53_1 119.4(4) . . ?
C55_1 C54_1 H54_1 120.3 . . ?
C52_1 C57_1 H57_1 120.3 . . ?
C56_1 C57_1 C52_1 119.4(4) . . ?
C56_1 C57_1 H57_1 120.3 . . ?
C59_1 C64_1 H64_1 118.9 . . ?
C63_1 C64_1 C59_1 122.2(4) . . ?
C63_1 C64_1 H64_1 118.9 . . ?
C61_1 C62_1 H62_1 117.6 . . ?
C61_1 C62_1 C63_1 124.9(4) . . ?
C63_1 C62_1 H62_1 117.6 . . ?
C61_1 C69_1 C71_1 110.8(3) . . ?
C70_1 C69_1 C61_1 109.3(3) . . ?
C70_1 C69_1 C71_1 109.8(4) . . ?
C72_1 C69_1 C61_1 112.2(4) . . ?
C72_1 C69_1 C71_1 106.7(4) . . ?
C72_1 C69_1 C70_1 107.9(4) . . ?
O2_1 C9_1 C10_1 119.4(4) . . ?
O2_1 C9_1 C8_1 122.6(3) . . ?
C8_1 C9_1 C10_1 118.0(4) . . ?
C1_1 C2_1 N2_1 115.0(3) . . ?
C3_1 C2_1 N2_1 124.9(4) . . ?
C3_1 C2_1 C1_1 120.1(4) . . ?
N2_1 C22_1 H22_1 116.9 . . ?
N2_1 C22_1 C23_1 126.1(4) . . ?
C23_1 C22_1 H22_1 116.9 . . ?
C2_1 C1_1 N1_1 115.8(3) . . ?
C2_1 C1_1 C6_1 119.9(3) . . ?
C6_1 C1_1 N1_1 124.4(3) . . ?
N1_1 C7_1 H7_1 116.8 . . ?
N1_1 C7_1 C8_1 126.3(4) . . ?
C8_1 C7_1 H7_1 116.8 . . ?
N5_1 N6_1 H6_1 122.9 . . ?
N5_1 N6_1 C75_1 114.2(8) . . ?
C75_1 N6_1 H6_1 122.9 . . ?
N5_1 C73_1 H73_1 124.2 . . ?
C74_1 C73_1 N5_1 111.6(9) . . ?
C74_1 C73_1 H73_1 124.2 . . ?
C42_1 C43_1 C46_1 110.2(3) . . ?
C42_1 C43_1 C45_1 112.0(4) . . ?
C44_1 C43_1 C42_1 109.8(4) . . ?
C44_1 C43_1 C46_1 109.2(4) . . ?
C44_1 C43_1 C45_1 108.4(4) . . ?
C45_1 C43_1 C46_1 107.2(4) . . ?
C42_1 C41_1 H41_1 117.1 . . ?
C42_1 C41_1 C40_1 125.7(4) . . ?
C40_1 C41_1 H41_1 117.1 . . ?
C38_1 C39_1 H39_1 119.3 . . ?
C40_1 C39_1 C38_1 121.4(4) . . ?
C40_1 C39_1 H39_1 119.3 . . ?
C54_1 C55_1 H55_1 119.9 . . ?
C56_1 C55_1 C54_1 120.2(4) . . ?
C56_1 C55_1 H55_1 119.9 . . ?
C57_1 C56_1 H56_1 119.6 . . ?
C55_1 C56_1 C57_1 120.9(3) . . ?
C55_1 C56_1 H56_1 119.6 . . ?
C64_1 C63_1 C62_1 116.8(4) . . ?
C64_1 C63_1 C65_1 123.3(4) . . ?
C62_1 C63_1 C65_1 119.8(4) . . ?
C69_1 C71_1 H71A_1 109.5 . . ?
C69_1 C71_1 H71B_1 109.5 . . ?
C69_1 C71_1 H71C_1 109.5 . . ?
H71A_1 C71_1 H71B_1 109.5 . . ?
H71A_1 C71_1 H71C_1 109.5 . . ?
H71B_1 C71_1 H71C_1 109.5 . . ?
C69_1 C70_1 H70A_1 109.5 . . ?
C69_1 C70_1 H70B_1 109.5 . . ?
C69_1 C70_1 H70C_1 109.5 . . ?
H70A_1 C70_1 H70B_1 109.5 . . ?
H70A_1 C70_1 H70C_1 109.5 . . ?
H70B_1 C70_1 H70C_1 109.5 . . ?
C69_1 C72_1 H72A_1 109.5 . . ?
C69_1 C72_1 H72B_1 109.5 . . ?
C69_1 C72_1 H72C_1 109.5 . . ?
H72A_1 C72_1 H72B_1 109.5 . . ?
H72A_1 C72_1 H72C_1 109.5 . . ?
H72B_1 C72_1 H72C_1 109.5 . . ?
C24_1 C25_1 C29_1 121.1(5) . . ?
C26_1 C25_1 C24_1 116.2(5) . . ?
C26_1 C25_1 C29_1 122.6(5) . . ?
C24_1 C23_1 C22_1 123.6(4) . . ?
C24_1 C23_1 C28_1 120.1(4) . . ?
C28_1 C23_1 C22_1 116.3(4) . . ?
C9_1 C10_1 C14_1 119.9(4) . . ?
C11_1 C10_1 C9_1 117.9(4) . . ?
C11_1 C10_1 C14_1 122.1(4) . . ?
C9_1 C8_1 C7_1 123.2(4) . . ?
C13_1 C8_1 C9_1 120.6(4) . . ?
C13_1 C8_1 C7_1 116.1(4) . . ?
C2_1 C3_1 H3_1 120.1 . . ?
C4_1 C3_1 C2_1 119.7(4) . . ?
C4_1 C3_1 H3_1 120.1 . . ?
C1_1 C6_1 H6A_1 120.4 . . ?
C5_1 C6_1 C1_1 119.1(4) . . ?
C5_1 C6_1 H6A_1 120.4 . . ?
N6_1 C75_1 H75_1 127.2 . . ?
N6_1 C75_1 C74_1 105.6(7) . . ?
C74_1 C75_1 H75_1 127.2 . . ?
C73_1 C74_1 C75_1 103.9(8) . . ?
C73_1 C74_1 H74_1 128.1 . . ?
C75_1 C74_1 H74_1 128.1 . . ?
C43_1 C46_1 H46A_1 109.5 . . ?
C43_1 C46_1 H46B_1 109.5 . . ?
C43_1 C46_1 H46C_1 109.5 . . ?
H46A_1 C46_1 H46B_1 109.5 . . ?
H46A_1 C46_1 H46C_1 109.5 . . ?
H46B_1 C46_1 H46C_1 109.5 . . ?
C43_1 C44_1 H44A_1 109.5 . . ?
C43_1 C44_1 H44B_1 109.5 . . ?
C43_1 C44_1 H44C_1 109.5 . . ?
H44A_1 C44_1 H44B_1 109.5 . . ?
H44A_1 C44_1 H44C_1 109.5 . . ?
H44B_1 C44_1 H44C_1 109.5 . . ?
C43_1 C45_1 H45A_1 109.5 . . ?
C43_1 C45_1 H45B_1 109.5 . . ?
C43_1 C45_1 H45C_1 109.5 . . ?
H45A_1 C45_1 H45B_1 109.5 . . ?
H45A_1 C45_1 H45C_1 109.5 . . ?
H45B_1 C45_1 H45C_1 109.5 . . ?
C41_1 C40_1 C47_1 120.6(4) . . ?
C39_1 C40_1 C41_1 116.3(4) . . ?
C39_1 C40_1 C47_1 123.1(4) . . ?
C63_1 C65_1 C67_1 107.6(5) . . ?
C68_1 C65_1 C63_1 110.3(4) . . ?
C68_1 C65_1 C67_1 109.8(4) . . ?
C66_1 C65_1 C63_1 111.8(4) . . ?
C66_1 C65_1 C68_1 109.1(5) . . ?
C66_1 C65_1 C67_1 108.2(5) . . ?
C25_1 C26_1 H26_1 117.0 . . ?
C25_1 C26_1 C27_1 126.0(5) . . ?
C27_1 C26_1 H26_1 117.0 . . ?
C25_1 C29_1 C32_1 108.1(4) . . ?
C31_1 C29_1 C25_1 109.5(5) . . ?
C31_1 C29_1 C32_1 110.9(5) . . ?
C30_1 C29_1 C25_1 112.7(6) . . ?
C30_1 C29_1 C31_1 107.8(6) . . ?
C30_1 C29_1 C32_1 107.8(5) . . ?
C23_1 C28_1 H28_1 119.5 . . ?
C27_1 C28_1 C23_1 120.9(5) . . ?
C27_1 C28_1 H28_1 119.5 . . ?
C10_1 C14_1 C15_1 110.9(4) . . ?
C10_1 C14_1 C17_1 108.9(4) . . ?
C16_1 C14_1 C10_1 110.4(4) . . ?
C16_1 C14_1 C15_1 107.9(4) . . ?
C16_1 C14_1 C17_1 112.0(5) . . ?
C17_1 C14_1 C15_1 106.7(4) . . ?
C10_1 C11_1 H11_1 117.2 . . ?
C10_1 C11_1 C12_1 125.5(4) . . ?
C12_1 C11_1 H11_1 117.2 . . ?
C8_1 C13_1 H13_1 119.0 . . ?
C12_1 C13_1 C8_1 122.0(5) . . ?
C12_1 C13_1 H13_1 119.0 . . ?
C3_1 C4_1 H4_1 119.8 . . ?
C3_1 C4_1 C5_1 120.3(4) . . ?
C5_1 C4_1 H4_1 119.8 . . ?
C6_1 C5_1 C4_1 120.7(4) . . ?
C6_1 C5_1 H5_1 119.7 . . ?
C4_1 C5_1 H5_1 119.7 . . ?
C40_1 C47_1 C50_1 108.0(5) . . ?
C40_1 C47_1 C48_1 109.3(5) . . ?
C49_1 C47_1 C40_1 113.2(4) . . ?
C49_1 C47_1 C50_1 106.9(6) . . ?
C49_1 C47_1 C48_1 112.8(5) . . ?
C48_1 C47_1 C50_1 106.3(6) . . ?
C65_1 C68_1 H68A_1 109.5 . . ?
C65_1 C68_1 H68B_1 109.5 . . ?
C65_1 C68_1 H68C_1 109.5 . . ?
H68A_1 C68_1 H68B_1 109.5 . . ?
H68A_1 C68_1 H68C_1 109.5 . . ?
H68B_1 C68_1 H68C_1 109.5 . . ?
C65_1 C66_1 H66A_1 109.5 . . ?
C65_1 C66_1 H66B_1 109.5 . . ?
C65_1 C66_1 H66C_1 109.5 . . ?
H66A_1 C66_1 H66B_1 109.5 . . ?
H66A_1 C66_1 H66C_1 109.5 . . ?
H66B_1 C66_1 H66C_1 109.5 . . ?
C65_1 C67_1 H67A_1 109.5 . . ?
C65_1 C67_1 H67B_1 109.5 . . ?
C65_1 C67_1 H67C_1 109.5 . . ?
H67A_1 C67_1 H67B_1 109.5 . . ?
H67A_1 C67_1 H67C_1 109.5 . . ?
H67B_1 C67_1 H67C_1 109.5 . . ?
C26_1 C27_1 C33_1 122.8(6) . . ?
C28_1 C27_1 C26_1 116.9(5) . . ?
C28_1 C27_1 C33_1 120.3(7) . . ?
C29_1 C31_1 H31A_1 109.5 . . ?
C29_1 C31_1 H31B_1 109.5 . . ?
C29_1 C31_1 H31C_1 109.5 . . ?
H31A_1 C31_1 H31B_1 109.5 . . ?
H31A_1 C31_1 H31C_1 109.5 . . ?
H31B_1 C31_1 H31C_1 109.5 . . ?
C29_1 C30_1 H30A_1 109.5 . . ?
C29_1 C30_1 H30B_1 109.5 . . ?
C29_1 C30_1 H30C_1 109.5 . . ?
H30A_1 C30_1 H30B_1 109.5 . . ?
H30A_1 C30_1 H30C_1 109.5 . . ?
H30B_1 C30_1 H30C_1 109.5 . . ?
C29_1 C32_1 H32A_1 109.5 . . ?
C29_1 C32_1 H32B_1 109.5 . . ?
C29_1 C32_1 H32C_1 109.5 . . ?
H32A_1 C32_1 H32B_1 109.5 . . ?
H32A_1 C32_1 H32C_1 109.5 . . ?
H32B_1 C32_1 H32C_1 109.5 . . ?
C14_1 C15_1 H15A_1 109.5 . . ?
C14_1 C15_1 H15B_1 109.5 . . ?
C14_1 C15_1 H15C_1 109.5 . . ?
H15A_1 C15_1 H15B_1 109.5 . . ?
H15A_1 C15_1 H15C_1 109.5 . . ?
H15B_1 C15_1 H15C_1 109.5 . . ?
C14_1 C16_1 H16A_1 109.5 . . ?
C14_1 C16_1 H16B_1 109.5 . . ?
C14_1 C16_1 H16C_1 109.5 . . ?
H16A_1 C16_1 H16B_1 109.5 . . ?
H16A_1 C16_1 H16C_1 109.5 . . ?
H16B_1 C16_1 H16C_1 109.5 . . ?
C14_1 C17_1 H17A_1 109.5 . . ?
C14_1 C17_1 H17B_1 109.5 . . ?
C14_1 C17_1 H17C_1 109.5 . . ?
H17A_1 C17_1 H17B_1 109.5 . . ?
H17A_1 C17_1 H17C_1 109.5 . . ?
H17B_1 C17_1 H17C_1 109.5 . . ?
C11_1 C12_1 C18_1 119.7(5) . . ?
C13_1 C12_1 C11_1 115.9(5) . . ?
C13_1 C12_1 C18_1 124.2(6) . . ?
C47_1 C49_1 H49A_1 109.5 . . ?
C47_1 C49_1 H49B_1 109.5 . . ?
C47_1 C49_1 H49C_1 109.5 . . ?
H49A_1 C49_1 H49B_1 109.5 . . ?
H49A_1 C49_1 H49C_1 109.5 . . ?
H49B_1 C49_1 H49C_1 109.5 . . ?
C47_1 C50_1 H50A_1 109.5 . . ?
C47_1 C50_1 H50B_1 109.5 . . ?
C47_1 C50_1 H50C_1 109.5 . . ?
H50A_1 C50_1 H50B_1 109.5 . . ?
H50A_1 C50_1 H50C_1 109.5 . . ?
H50B_1 C50_1 H50C_1 109.5 . . ?
C47_1 C48_1 H48A_1 109.5 . . ?
C47_1 C48_1 H48B_1 109.5 . . ?
C47_1 C48_1 H48C_1 109.5 . . ?
H48A_1 C48_1 H48B_1 109.5 . . ?
H48A_1 C48_1 H48C_1 109.5 . . ?
H48B_1 C48_1 H48C_1 109.5 . . ?
C27_1 C33_1 C34_1 109.4(7) . . ?
C36_1 C33_1 C27_1 109.5(6) . . ?
C36_1 C33_1 C34_1 107.9(8) . . ?
C35_1 C33_1 C27_1 109.8(7) . . ?
C35_1 C33_1 C36_1 120.7(10) . . ?
C35_1 C33_1 C34_1 98.8(9) . . ?
C12_1 C18_1 C20_1 108.5(7) . . ?
C21_1 C18_1 C12_1 110.0(7) . . ?
C21_1 C18_1 C20_1 107.7(6) . . ?
C21_1 C18_1 C19_1 108.2(8) . . ?
C19_1 C18_1 C12_1 111.1(5) . . ?
C19_1 C18_1 C20_1 111.2(9) . . ?
C33_1 C36_1 H36A_1 109.5 . . ?
C33_1 C36_1 H36B_1 109.5 . . ?
C33_1 C36_1 H36C_1 109.5 . . ?
H36A_1 C36_1 H36B_1 109.5 . . ?
H36A_1 C36_1 H36C_1 109.5 . . ?
H36B_1 C36_1 H36C_1 109.5 . . ?
C33_1 C34_1 H34A_1 109.5 . . ?
C33_1 C34_1 H34B_1 109.5 . . ?
C33_1 C34_1 H34C_1 109.5 . . ?
H34A_1 C34_1 H34B_1 109.5 . . ?
H34A_1 C34_1 H34C_1 109.5 . . ?
H34B_1 C34_1 H34C_1 109.5 . . ?
C33_1 C35_1 H35A_1 109.5 . . ?
C33_1 C35_1 H35B_1 109.5 . . ?
C33_1 C35_1 H35C_1 109.5 . . ?
H35A_1 C35_1 H35B_1 109.5 . . ?
H35A_1 C35_1 H35C_1 109.5 . . ?
H35B_1 C35_1 H35C_1 109.5 . . ?
C18_1 C21_1 H21A_1 109.5 . . ?
C18_1 C21_1 H21B_1 109.5 . . ?
C18_1 C21_1 H21C_1 109.5 . . ?
H21A_1 C21_1 H21B_1 109.5 . . ?
H21A_1 C21_1 H21C_1 109.5 . . ?
H21B_1 C21_1 H21C_1 109.5 . . ?
C18_1 C20_1 H20A_1 109.5 . . ?
C18_1 C20_1 H20B_1 109.5 . . ?
C18_1 C20_1 H20C_1 109.5 . . ?
H20A_1 C20_1 H20B_1 109.5 . . ?
H20A_1 C20_1 H20C_1 109.5 . . ?
H20B_1 C20_1 H20C_1 109.5 . . ?
C18_1 C19_1 H19A_1 109.5 . . ?
C18_1 C19_1 H19B_1 109.5 . . ?
C18_1 C19_1 H19C_1 109.5 . . ?
H19A_1 C19_1 H19B_1 109.5 . . ?
H19A_1 C19_1 H19C_1 109.5 . . ?
H19B_1 C19_1 H19C_1 109.5 . . ?
C23_2 C28_2 H28_2 119.2 . . ?
C27_2 C28_2 H28_2 119.2 . . ?
C27_2 C28_2 C23_2 121.6(5) . . ?
O2_2 Mn2_2 O3_2 94.61(11) . . ?
O2_2 Mn2_2 O1_2 92.18(11) . . ?
O2_2 Mn2_2 N2_2 91.41(11) . . ?
O2_2 Mn2_2 N1_2 167.49(12) . . ?
O1_2 Mn2_2 O3_2 95.42(12) . . ?
O1_2 Mn2_2 N2_2 161.13(12) . . ?
O1_2 Mn2_2 N1_2 91.15(12) . . ?
N2_2 Mn2_2 O3_2 102.75(12) . . ?
N1_2 Mn2_2 O3_2 97.08(12) . . ?
N1_2 Mn2_2 N2_2 81.68(12) . . ?
C9_2 O2_2 Mn2_2 130.5(2) . . ?
Mn2_2 O3_2 H3 107(4) . . ?
Mn2_2 O3_2 Mn1_2 148.20(15) . . ?
Mn1_2 O3_2 H3 103(4) . . ?
C24_2 O1_2 Mn2_2 128.1(2) . . ?
C7_2 N2_2 Mn2_2 124.9(2) . . ?
C7_2 N2_2 C2_2 121.3(3) . . ?
C2_2 N2_2 Mn2_2 113.8(2) . . ?
C1_2 N1_2 Mn2_2 114.6(2) . . ?
C22_2 N1_2 Mn2_2 123.7(3) . . ?
C22_2 N1_2 C1_2 121.8(3) . . ?
O2_2 C9_2 C8_2 121.2(3) . . ?
O2_2 C9_2 C10_2 119.3(3) . . ?
C8_2 C9_2 C10_2 119.4(3) . . ?
O4_2 Mn1_2 O3_2 95.70(12) . . ?
O4_2 Mn1_2 N4_2 164.73(14) . . ?
O4_2 Mn1_2 N3_2 90.63(15) . . ?
O5_2 Mn1_2 O3_2 93.86(12) . . ?
O5_2 Mn1_2 O4_2 93.77(12) . . ?
O5_2 Mn1_2 N4_2 91.18(15) . . ?
O5_2 Mn1_2 N3_2 166.81(15) . . ?
N4_2 Mn1_2 O3_2 98.37(13) . . ?
N4_2 Mn1_2 N3_2 81.57(16) . . ?
N3_2 Mn1_2 O3_2 98.07(14) . . ?
O1_2 C24_2 C25_2 120.2(4) . . ?
O1_2 C24_2 C23_2 120.8(4) . . ?
C25_2 C24_2 C23_2 119.0(4) . . ?
N2_2 C7_2 H7_2 117.2 . . ?
N2_2 C7_2 C8_2 125.5(3) . . ?
C8_2 C7_2 H7_2 117.2 . . ?
C1_2 C2_2 N2_2 115.3(3) . . ?
C1_2 C2_2 C3_2 120.1(3) . . ?
C3_2 C2_2 N2_2 124.5(3) . . ?
C2_2 C1_2 N1_2 114.6(3) . . ?
C2_2 C1_2 C6_2 120.3(4) . . ?
C6_2 C1_2 N1_2 125.1(4) . . ?
N1_2 C22_2 H22_2 116.9 . . ?
N1_2 C22_2 C23_2 126.2(4) . . ?
C23_2 C22_2 H22_2 116.9 . . ?
C9_2 C8_2 C7_2 124.3(3) . . ?
C9_2 C8_2 C13_2 120.1(3) . . ?
C13_2 C8_2 C7_2 115.7(3) . . ?
C9_2 C10_2 C18_2 121.3(3) . . ?
C11_2 C10_2 C9_2 117.2(3) . . ?
C11_2 C10_2 C18_2 121.3(3) . . ?
C49_2 O4_2 Mn1_2 130.1(3) . . ?
C60_2 O5_2 Mn1_2 128.7(3) . . ?
C58_2 N4_2 Mn1_2 123.6(3) . . ?
C58_2 N4_2 C37_2 121.7(4) . . ?
C37_2 N4_2 Mn1_2 114.6(3) . . ?
C38_2 N3_2 Mn1_2 113.4(4) . . ?
C43_2 N3_2 Mn1_2 123.5(3) . . ?
C43_2 N3_2 C38_2 122.9(4) . . ?
C24_2 C25_2 C33_2 120.3(4) . . ?
C26_2 C25_2 C24_2 117.7(4) . . ?
C26_2 C25_2 C33_2 122.0(4) . . ?
C28_2 C23_2 C24_2 119.7(4) . . ?
C22_2 C23_2 C28_2 116.6(4) . . ?
C22_2 C23_2 C24_2 123.6(4) . . ?
C2_2 C3_2 H3_2 120.5 . . ?
C4_2 C3_2 C2_2 119.0(4) . . ?
C4_2 C3_2 H3_2 120.5 . . ?
C1_2 C6_2 H6_2 120.4 . . ?
C5_2 C6_2 C1_2 119.3(4) . . ?
C5_2 C6_2 H6_2 120.4 . . ?
C8_2 C13_2 H13_2 119.1 . . ?
C12_2 C13_2 C8_2 121.8(4) . . ?
C12_2 C13_2 H13_2 119.1 . . ?
C10_2 C11_2 H11_2 117.5 . . ?
C10_2 C11_2 C12_2 125.0(3) . . ?
C12_2 C11_2 H11_2 117.5 . . ?
C21_2 C18_2 C10_2 112.0(3) . . ?
C21_2 C18_2 C19_2 107.0(3) . . ?
C20_2 C18_2 C10_2 108.3(3) . . ?
C20_2 C18_2 C21_2 107.7(3) . . ?
C20_2 C18_2 C19_2 110.1(3) . . ?
C19_2 C18_2 C10_2 111.6(3) . . ?
O4_2 C49_2 C48_2 119.5(4) . . ?
O4_2 C49_2 C44_2 121.9(4) . . ?
C44_2 C49_2 C48_2 118.6(4) . . ?
O5_2 C60_2 C61_2 119.9(4) . . ?
O5_2 C60_2 C59_2 121.2(4) . . ?
C61_2 C60_2 C59_2 118.8(4) . . ?
N4_2 C58_2 H58_2 116.8 . . ?
N4_2 C58_2 C59_2 126.4(4) . . ?
C59_2 C58_2 H58_2 116.8 . . ?
C38_2 C37_2 N4_2 114.2(4) . . ?
C38_2 C37_2 C42_2 120.8(5) . . ?
C42_2 C37_2 N4_2 125.0(5) . . ?
C37_2 C38_2 N3_2 115.9(4) . . ?
C37_2 C38_2 C39_2 119.7(5) . . ?
C39_2 C38_2 N3_2 124.4(5) . . ?
N3_2 C43_2 H43_2 116.7 . . ?
N3_2 C43_2 C44_2 126.5(4) . . ?
C44_2 C43_2 H43_2 116.7 . . ?
C25_2 C26_2 H26_2 117.5 . . ?
C25_2 C26_2 C27_2 125.0(5) . . ?
C27_2 C26_2 H26_2 117.5 . . ?
C34_2 C33_2 C25_2 109.5(3) . . ?
C34_2 C33_2 C35_2 110.2(4) . . ?
C36_2 C33_2 C25_2 112.2(4) . . ?
C36_2 C33_2 C34_2 107.6(4) . . ?
C36_2 C33_2 C35_2 107.5(4) . . ?
C35_2 C33_2 C25_2 109.8(4) . . ?
C3_2 C4_2 H4_2 119.6 . . ?
C3_2 C4_2 C5_2 120.7(4) . . ?
C5_2 C4_2 H4_2 119.6 . . ?
C6_2 C5_2 C4_2 120.5(4) . . ?
C6_2 C5_2 H5_2 119.7 . . ?
C4_2 C5_2 H5_2 119.7 . . ?
C13_2 C12_2 C11_2 116.4(3) . . ?
C13_2 C12_2 C14_2 124.2(4) . . ?
C11_2 C12_2 C14_2 119.3(3) . . ?
C18_2 C21_2 H21A_2 109.5 . . ?
C18_2 C21_2 H21B_2 109.5 . . ?
C18_2 C21_2 H21C_2 109.5 . . ?
H21A_2 C21_2 H21B_2 109.5 . . ?
H21A_2 C21_2 H21C_2 109.5 . . ?
H21B_2 C21_2 H21C_2 109.5 . . ?
C18_2 C20_2 H20A_2 109.5 . . ?
C18_2 C20_2 H20B_2 109.5 . . ?
C18_2 C20_2 H20C_2 109.5 . . ?
H20A_2 C20_2 H20B_2 109.5 . . ?
H20A_2 C20_2 H20C_2 109.5 . . ?
H20B_2 C20_2 H20C_2 109.5 . . ?
C18_2 C19_2 H19A_2 109.5 . . ?
C18_2 C19_2 H19B_2 109.5 . . ?
C18_2 C19_2 H19C_2 109.5 . . ?
H19A_2 C19_2 H19B_2 109.5 . . ?
H19A_2 C19_2 H19C_2 109.5 . . ?
H19B_2 C19_2 H19C_2 109.5 . . ?
C49_2 C48_2 C54_2 120.8(4) . . ?
C47_2 C48_2 C49_2 117.7(4) . . ?
C47_2 C48_2 C54_2 121.5(4) . . ?
C49_2 C44_2 C43_2 122.7(4) . . ?
C49_2 C44_2 C45_2 120.6(4) . . ?
C45_2 C44_2 C43_2 116.4(4) . . ?
C60_2 C61_2 C65_2 121.5(4) . . ?
C62_2 C61_2 C60_2 117.4(4) . . ?
C62_2 C61_2 C65_2 121.2(4) . . ?
C58_2 C59_2 C60_2 123.2(4) . . ?
C64_2 C59_2 C60_2 120.0(5) . . ?
C64_2 C59_2 C58_2 116.7(4) . . ?
C37_2 C42_2 H42_2 120.6 . . ?
C41_2 C42_2 C37_2 118.8(6) . . ?
C41_2 C42_2 H42_2 120.6 . . ?
C38_2 C39_2 H39_2 120.6 . . ?
C40_2 C39_2 C38_2 118.8(7) . . ?
C40_2 C39_2 H39_2 120.6 . . ?
C28_2 C27_2 C26_2 116.9(4) . . ?
C28_2 C27_2 C29_2 120.9(5) . . ?
C26_2 C27_2 C29_2 122.1(5) . . ?
C33_2 C34_2 H34A_2 109.5 . . ?
C33_2 C34_2 H34B_2 109.5 . . ?
C33_2 C34_2 H34C_2 109.5 . . ?
H34A_2 C34_2 H34B_2 109.5 . . ?
H34A_2 C34_2 H34C_2 109.5 . . ?
H34B_2 C34_2 H34C_2 109.5 . . ?
C33_2 C36_2 H36A_2 109.5 . . ?
C33_2 C36_2 H36B_2 109.5 . . ?
C33_2 C36_2 H36C_2 109.5 . . ?
H36A_2 C36_2 H36B_2 109.5 . . ?
H36A_2 C36_2 H36C_2 109.5 . . ?
H36B_2 C36_2 H36C_2 109.5 . . ?
C33_2 C35_2 H35A_2 109.5 . . ?
C33_2 C35_2 H35B_2 109.5 . . ?
C33_2 C35_2 H35C_2 109.5 . . ?
H35A_2 C35_2 H35B_2 109.5 . . ?
H35A_2 C35_2 H35C_2 109.5 . . ?
H35B_2 C35_2 H35C_2 109.5 . . ?
C12_2 C14_2 C17_2 109.6(3) . . ?
C16_2 C14_2 C12_2 109.4(3) . . ?
C16_2 C14_2 C17_2 108.9(4) . . ?
C15_2 C14_2 C12_2 111.4(3) . . ?
C15_2 C14_2 C16_2 108.5(4) . . ?
C15_2 C14_2 C17_2 109.1(4) . . ?
C48_2 C54_2 C57_2 112.4(4) . . ?
C48_2 C54_2 C55_2 109.8(4) . . ?
C56_2 C54_2 C48_2 110.5(3) . . ?
C56_2 C54_2 C57_2 107.2(4) . . ?
C56_2 C54_2 C55_2 109.9(4) . . ?
C55_2 C54_2 C57_2 106.9(3) . . ?
C48_2 C47_2 H47_2 117.7 . . ?
C48_2 C47_2 C46_2 124.5(5) . . ?
C46_2 C47_2 H47_2 117.7 . . ?
C44_2 C45_2 H45_2 119.2 . . ?
C46_2 C45_2 C44_2 121.7(5) . . ?
C46_2 C45_2 H45_2 119.2 . . ?
C61_2 C65_2 C68_2 108.9(3) . . ?
C61_2 C65_2 C66_2 112.4(4) . . ?
C61_2 C65_2 C67_2 111.1(4) . . ?
C68_2 C65_2 C66_2 107.4(4) . . ?
C68_2 C65_2 C67_2 109.9(4) . . ?
C66_2 C65_2 C67_2 107.1(4) . . ?
C61_2 C62_2 H62_2 117.5 . . ?
C61_2 C62_2 C63_2 125.0(5) . . ?
C63_2 C62_2 H62_2 117.5 . . ?
C59_2 C64_2 H64_2 119.0 . . ?
C63_2 C64_2 C59_2 122.0(4) . . ?
C63_2 C64_2 H64_2 119.0 . . ?
C42_2 C41_2 H41_2 119.6 . . ?
C40_2 C41_2 C42_2 120.8(6) . . ?
C40_2 C41_2 H41_2 119.6 . . ?
C39_2 C40_2 H40_2 119.4 . . ?
C41_2 C40_2 C39_2 121.2(6) . . ?
C41_2 C40_2 H40_2 119.4 . . ?
C27_2 C29_2 C30_2 104.4(8) . . ?
C31_2 C29_2 C27_2 116.0(7) . . ?
C31_2 C29_2 C30_2 95.8(8) . . ?
C32_2 C29_2 C27_2 117.4(7) . . ?
C32_2 C29_2 C31_2 117.0(8) . . ?
C32_2 C29_2 C30_2 100.9(10) . . ?
C14_2 C16_2 H16A_2 109.5 . . ?
C14_2 C16_2 H16B_2 109.5 . . ?
C14_2 C16_2 H16C_2 109.5 . . ?
H16A_2 C16_2 H16B_2 109.5 . . ?
H16A_2 C16_2 H16C_2 109.5 . . ?
H16B_2 C16_2 H16C_2 109.5 . . ?
C14_2 C17_2 H17A_2 109.5 . . ?
C14_2 C17_2 H17B_2 109.5 . . ?
C14_2 C17_2 H17C_2 109.5 . . ?
H17A_2 C17_2 H17B_2 109.5 . . ?
H17A_2 C17_2 H17C_2 109.5 . . ?
H17B_2 C17_2 H17C_2 109.5 . . ?
C14_2 C15_2 H15A_2 109.5 . . ?
C14_2 C15_2 H15B_2 109.5 . . ?
C14_2 C15_2 H15C_2 109.5 . . ?
H15A_2 C15_2 H15B_2 109.5 . . ?
H15A_2 C15_2 H15C_2 109.5 . . ?
H15B_2 C15_2 H15C_2 109.5 . . ?
C54_2 C56_2 H56A_2 109.5 . . ?
C54_2 C56_2 H56B_2 109.5 . . ?
C54_2 C56_2 H56C_2 109.5 . . ?
H56A_2 C56_2 H56B_2 109.5 . . ?
H56A_2 C56_2 H56C_2 109.5 . . ?
H56B_2 C56_2 H56C_2 109.5 . . ?
C54_2 C57_2 H57A_2 109.5 . . ?
C54_2 C57_2 H57B_2 109.5 . . ?
C54_2 C57_2 H57C_2 109.5 . . ?
H57A_2 C57_2 H57B_2 109.5 . . ?
H57A_2 C57_2 H57C_2 109.5 . . ?
H57B_2 C57_2 H57C_2 109.5 . . ?
C54_2 C55_2 H55A_2 109.5 . . ?
C54_2 C55_2 H55B_2 109.5 . . ?
C54_2 C55_2 H55C_2 109.5 . . ?
H55A_2 C55_2 H55B_2 109.5 . . ?
H55A_2 C55_2 H55C_2 109.5 . . ?
H55B_2 C55_2 H55C_2 109.5 . . ?
C47_2 C46_2 C50_2 119.3(5) . . ?
C45_2 C46_2 C47_2 116.8(5) . . ?
C45_2 C46_2 C50_2 123.9(5) . . ?
C65_2 C68_2 H68A_2 109.5 . . ?
C65_2 C68_2 H68B_2 109.5 . . ?
C65_2 C68_2 H68C_2 109.5 . . ?
H68A_2 C68_2 H68B_2 109.5 . . ?
H68A_2 C68_2 H68C_2 109.5 . . ?
H68B_2 C68_2 H68C_2 109.5 . . ?
C65_2 C66_2 H66A_2 109.5 . . ?
C65_2 C66_2 H66B_2 109.5 . . ?
C65_2 C66_2 H66C_2 109.5 . . ?
H66A_2 C66_2 H66B_2 109.5 . . ?
H66A_2 C66_2 H66C_2 109.5 . . ?
H66B_2 C66_2 H66C_2 109.5 . . ?
C65_2 C67_2 H67A_2 109.5 . . ?
C65_2 C67_2 H67B_2 109.5 . . ?
C65_2 C67_2 H67C_2 109.5 . . ?
H67A_2 C67_2 H67B_2 109.5 . . ?
H67A_2 C67_2 H67C_2 109.5 . . ?
H67B_2 C67_2 H67C_2 109.5 . . ?
C62_2 C63_2 C69_2 119.9(5) . . ?
C64_2 C63_2 C62_2 116.8(5) . . ?
C64_2 C63_2 C69_2 123.2(5) . . ?
C29_2 C31_2 H31A_2 109.5 . . ?
C29_2 C31_2 H31B_2 109.5 . . ?
C29_2 C31_2 H31C_2 109.5 . . ?
H31A_2 C31_2 H31B_2 109.5 . . ?
H31A_2 C31_2 H31C_2 109.5 . . ?
H31B_2 C31_2 H31C_2 109.5 . . ?
C29_2 C32_2 H32A_2 109.5 . . ?
C29_2 C32_2 H32B_2 109.5 . . ?
C29_2 C32_2 H32C_2 109.5 . . ?
H32A_2 C32_2 H32B_2 109.5 . . ?
H32A_2 C32_2 H32C_2 109.5 . . ?
H32B_2 C32_2 H32C_2 109.5 . . ?
C29_2 C30_2 H30A_2 109.5 . . ?
C29_2 C30_2 H30B_2 109.5 . . ?
C29_2 C30_2 H30C_2 109.5 . . ?
H30A_2 C30_2 H30B_2 109.5 . . ?
H30A_2 C30_2 H30C_2 109.5 . . ?
H30B_2 C30_2 H30C_2 109.5 . . ?
C46_2 C50_2 C53_2 109.3(5) . . ?
C51_2 C50_2 C46_2 110.4(6) . . ?
C51_2 C50_2 C53_2 108.8(6) . . ?
C52_2 C50_2 C46_2 109.4(5) . . ?
C52_2 C50_2 C53_2 109.2(6) . . ?
C52_2 C50_2 C51_2 109.7(6) . . ?
C72_2 C69_2 C63_2 107.5(6) . . ?
C72_2 C69_2 C71_2 116.5(8) . . ?
C72_2 C69_2 C70_2 114.2(8) . . ?
C71_2 C69_2 C63_2 109.0(6) . . ?
C70_2 C69_2 C63_2 110.6(6) . . ?
C70_2 C69_2 C71_2 98.8(9) . . ?
C50_2 C53_2 H53A_2 109.5 . . ?
C50_2 C53_2 H53B_2 109.5 . . ?
C50_2 C53_2 H53C_2 109.5 . . ?
H53A_2 C53_2 H53B_2 109.5 . . ?
H53A_2 C53_2 H53C_2 109.5 . . ?
H53B_2 C53_2 H53C_2 109.5 . . ?
C50_2 C51_2 H51A_2 109.5 . . ?
C50_2 C51_2 H51B_2 109.5 . . ?
C50_2 C51_2 H51C_2 109.5 . . ?
H51A_2 C51_2 H51B_2 109.5 . . ?
H51A_2 C51_2 H51C_2 109.5 . . ?
H51B_2 C51_2 H51C_2 109.5 . . ?
C50_2 C52_2 H52A_2 109.5 . . ?
C50_2 C52_2 H52B_2 109.5 . . ?
C50_2 C52_2 H52C_2 109.5 . . ?
H52A_2 C52_2 H52B_2 109.5 . . ?
H52A_2 C52_2 H52C_2 109.5 . . ?
H52B_2 C52_2 H52C_2 109.5 . . ?
C69_2 C72_2 H72A_2 109.5 . . ?
C69_2 C72_2 H72B_2 109.5 . . ?
C69_2 C72_2 H72C_2 109.5 . . ?
H72A_2 C72_2 H72B_2 109.5 . . ?
H72A_2 C72_2 H72C_2 109.5 . . ?
H72B_2 C72_2 H72C_2 109.5 . . ?
C69_2 C71_2 H71A_2 109.5 . . ?
C69_2 C71_2 H71B_2 109.5 . . ?
C69_2 C71_2 H71C_2 109.5 . . ?
H71A_2 C71_2 H71B_2 109.5 . . ?
H71A_2 C71_2 H71C_2 109.5 . . ?
H71B_2 C71_2 H71C_2 109.5 . . ?
C69_2 C70_2 H70A_2 109.5 . . ?
C69_2 C70_2 H70B_2 109.5 . . ?
C69_2 C70_2 H70C_2 109.5 . . ?
H70A_2 C70_2 H70B_2 109.5 . . ?
H70A_2 C70_2 H70C_2 109.5 . . ?
H70B_2 C70_2 H70C_2 109.5 . . ?
F4_3 P1_3 F5_3 88.82(15) . . ?
F4_3 P1_3 F6_3 89.02(17) . . ?
F6_3 P1_3 F5_3 89.14(14) . . ?
F3_3 P1_3 F4_3 89.15(18) . . ?
F3_3 P1_3 F5_3 89.49(17) . . ?
F3_3 P1_3 F6_3 177.73(18) . . ?
F1_3 P1_3 F4_3 177.8(2) . . ?
F1_3 P1_3 F5_3 89.01(17) . . ?
F1_3 P1_3 F6_3 90.94(19) . . ?
F1_3 P1_3 F3_3 90.85(19) . . ?
F1_3 P1_3 F2_3 91.0(2) . . ?
F2_3 P1_3 F4_3 91.17(19) . . ?
F2_3 P1_3 F5_3 179.48(18) . . ?
F2_3 P1_3 F6_3 90.34(17) . . ?
F2_3 P1_3 F3_3 91.03(19) . . ?
N2_4 C3_4 H3_4 124.7 . . ?
C2_4 C3_4 H3_4 124.7 . . ?
C2_4 C3_4 N2_4 110.7(11) . . ?
C1_4 N1_4 N2_4 105.5(8) . . ?
C3_4 N2_4 H2_4 126.3 . . ?
N1_4 N2_4 C3_4 107.4(8) . . ?
N1_4 N2_4 H2_4 126.3 . . ?
N1_4 C1_4 H1_4 123.5 . . ?
N1_4 C1_4 C2_4 113.0(11) . . ?
C2_4 C1_4 H1_4 123.5 . . ?
C3_4 C2_4 C1_4 103.5(12) . . ?
C3_4 C2_4 H2A_4 128.3 . . ?
C1_4 C2_4 H2A_4 128.3 . . ?
F9_5 P2_5 F8_5 89.2(5) . . ?
F9_5 P2_5 F11_5 85.1(5) . . ?
F10_5 P2_5 F8_5 175.1(5) . . ?
F10_5 P2_5 F9_5 94.0(4) . . ?
F10_5 P2_5 F11_5 91.7(4) . . ?
F11_5 P2_5 F8_5 84.9(5) . . ?
F7_5 P2_5 F8_5 88.9(5) . . ?
F7_5 P2_5 F9_5 172.1(6) . . ?
F7_5 P2_5 F10_5 87.4(5) . . ?
F7_5 P2_5 F11_5 87.2(6) . . ?
F12_5 P2_5 F8_5 91.1(5) . . ?
F12_5 P2_5 F9_5 91.7(6) . . ?
F12_5 P2_5 F10_5 92.5(5) . . ?
F12_5 P2_5 F11_5 174.9(6) . . ?
F12_5 P2_5 F7_5 96.0(6) . . ?
F1_5 P1_5 F2_5 165.6(9) . . ?
F1_5 P1_5 F3_5 91.5(8) . . ?
F1_5 P1_5 F5_5 89.5(8) . . ?
F1_5 P1_5 F6_5 98.6(9) . . ?
F2_5 P1_5 F3_5 75.2(8) . . ?
F2_5 P1_5 F5_5 104.1(9) . . ?
F2_5 P1_5 F6_5 86.8(8) . . ?
F3_5 P1_5 F5_5 177.0(10) . . ?
F3_5 P1_5 F6_5 88.4(9) . . ?
F4_5 P1_5 F1_5 71.2(8) . . ?
F4_5 P1_5 F2_5 105.7(8) . . ?
F4_5 P1_5 F3_5 102.1(8) . . ?
F4_5 P1_5 F5_5 81.0(9) . . ?
F4_5 P1_5 F6_5 165.4(9) . . ?
F5_5 P1_5 F6_5 88.7(10) . . ?

loop_
_geom_bond_atom_site_label_1
_geom_bond_atom_site_label_2
_geom_bond_distance
_geom_bond_site_symmetry_2
_geom_bond_publ_flag
C24_1 O1_1 1.316(5) . ?
C24_1 C25_1 1.427(7) . ?
C24_1 C23_1 1.416(7) . ?
Mn2_1 O4_1 1.888(2) . ?
Mn2_1 O5_1 1.991(2) . ?
Mn2_1 O3_1 1.880(3) . ?
Mn2_1 N4_1 1.988(3) . ?
Mn2_1 N3_1 1.980(3) . ?
O4_1 C60_1 1.312(5) . ?
O5_1 H5 0.934(14) . ?
O5_1 Mn1_1 2.094(2) . ?
O3_1 C37_1 1.322(5) . ?
N4_1 C53_1 1.426(4) . ?
N4_1 C58_1 1.300(5) . ?
N3_1 C52_1 1.424(4) . ?
N3_1 C51_1 1.312(5) . ?
C60_1 C59_1 1.428(5) . ?
C60_1 C61_1 1.429(5) . ?
Mn1_1 O1_1 1.884(3) . ?
Mn1_1 O2_1 1.896(3) . ?
Mn1_1 N2_1 1.997(3) . ?
Mn1_1 N1_1 1.992(3) . ?
Mn1_1 N5_1 2.318(4) . ?
C37_1 C42_1 1.425(5) . ?
C37_1 C38_1 1.427(5) . ?
C53_1 C52_1 1.390(5) . ?
C53_1 C54_1 1.399(5) . ?
C58_1 H58_1 0.9500 . ?
C58_1 C59_1 1.417(5) . ?
C52_1 C57_1 1.393(5) . ?
C51_1 H51_1 0.9500 . ?
C51_1 C38_1 1.431(5) . ?
C59_1 C64_1 1.409(6) . ?
C61_1 C62_1 1.379(6) . ?
C61_1 C69_1 1.534(6) . ?
O2_1 C9_1 1.315(5) . ?
N2_1 C2_1 1.426(5) . ?
N2_1 C22_1 1.292(5) . ?
N1_1 C1_1 1.421(5) . ?
N1_1 C7_1 1.308(5) . ?
N5_1 N6_1 1.294(7) . ?
N5_1 C73_1 1.404(9) . ?
C42_1 C43_1 1.533(6) . ?
C42_1 C41_1 1.376(6) . ?
C38_1 C39_1 1.409(6) . ?
C54_1 H54_1 0.9500 . ?
C54_1 C55_1 1.388(5) . ?
C57_1 H57_1 0.9500 . ?
C57_1 C56_1 1.386(5) . ?
C64_1 H64_1 0.9500 . ?
C64_1 C63_1 1.364(6) . ?
C62_1 H62_1 0.9500 . ?
C62_1 C63_1 1.409(6) . ?
C69_1 C71_1 1.538(6) . ?
C69_1 C70_1 1.530(7) . ?
C69_1 C72_1 1.528(6) . ?
C9_1 C10_1 1.435(5) . ?
C9_1 C8_1 1.421(6) . ?
C2_1 C1_1 1.396(5) . ?
C2_1 C3_1 1.395(5) . ?
C22_1 H22_1 0.9500 . ?
C22_1 C23_1 1.428(6) . ?
C1_1 C6_1 1.402(6) . ?
C7_1 H7_1 0.9500 . ?
C7_1 C8_1 1.423(5) . ?
N6_1 H6_1 0.8800 . ?
N6_1 C75_1 1.359(11) . ?
C73_1 H73_1 0.9500 . ?
C73_1 C74_1 1.363(11) . ?
C43_1 C46_1 1.540(6) . ?
C43_1 C44_1 1.529(7) . ?
C43_1 C45_1 1.538(7) . ?
C41_1 H41_1 0.9500 . ?
C41_1 C40_1 1.405(6) . ?
C39_1 H39_1 0.9500 . ?
C39_1 C40_1 1.379(6) . ?
C55_1 H55_1 0.9500 . ?
C55_1 C56_1 1.376(6) . ?
C56_1 H56_1 0.9500 . ?
C63_1 C65_1 1.540(6) . ?
C71_1 H71A_1 0.9800 . ?
C71_1 H71B_1 0.9800 . ?
C71_1 H71C_1 0.9800 . ?
C70_1 H70A_1 0.9800 . ?
C70_1 H70B_1 0.9800 . ?
C70_1 H70C_1 0.9800 . ?
C72_1 H72A_1 0.9800 . ?
C72_1 H72B_1 0.9800 . ?
C72_1 H72C_1 0.9800 . ?
C25_1 C26_1 1.371(8) . ?
C25_1 C29_1 1.537(8) . ?
C23_1 C28_1 1.417(6) . ?
C10_1 C14_1 1.540(7) . ?
C10_1 C11_1 1.368(7) . ?
C8_1 C13_1 1.416(6) . ?
C3_1 H3_1 0.9500 . ?
C3_1 C4_1 1.377(6) . ?
C6_1 H6A_1 0.9500 . ?
C6_1 C5_1 1.384(6) . ?
C75_1 H75_1 0.9500 . ?
C75_1 C74_1 1.444(15) . ?
C74_1 H74_1 0.9500 . ?
C46_1 H46A_1 0.9800 . ?
C46_1 H46B_1 0.9800 . ?
C46_1 H46C_1 0.9800 . ?
C44_1 H44A_1 0.9800 . ?
C44_1 H44B_1 0.9800 . ?
C44_1 H44C_1 0.9800 . ?
C45_1 H45A_1 0.9800 . ?
C45_1 H45B_1 0.9800 . ?
C45_1 H45C_1 0.9800 . ?
C40_1 C47_1 1.513(6) . ?
C65_1 C68_1 1.520(7) . ?
C65_1 C66_1 1.520(8) . ?
C65_1 C67_1 1.543(8) . ?
C26_1 H26_1 0.9500 . ?
C26_1 C27_1 1.405(10) . ?
C29_1 C31_1 1.532(9) . ?
C29_1 C30_1 1.523(8) . ?
C29_1 C32_1 1.536(7) . ?
C28_1 H28_1 0.9500 . ?
C28_1 C27_1 1.371(8) . ?
C14_1 C15_1 1.548(6) . ?
C14_1 C16_1 1.513(8) . ?
C14_1 C17_1 1.542(7) . ?
C11_1 H11_1 0.9500 . ?
C11_1 C12_1 1.419(8) . ?
C13_1 H13_1 0.9500 . ?
C13_1 C12_1 1.371(7) . ?
C4_1 H4_1 0.9500 . ?
C4_1 C5_1 1.392(7) . ?
C5_1 H5_1 0.9500 . ?
C47_1 C49_1 1.464(8) . ?
C47_1 C50_1 1.571(9) . ?
C47_1 C48_1 1.529(8) . ?
C68_1 H68A_1 0.9800 . ?
C68_1 H68B_1 0.9800 . ?
C68_1 H68C_1 0.9800 . ?
C66_1 H66A_1 0.9800 . ?
C66_1 H66B_1 0.9800 . ?
C66_1 H66C_1 0.9800 . ?
C67_1 H67A_1 0.9800 . ?
C67_1 H67B_1 0.9800 . ?
C67_1 H67C_1 0.9800 . ?
C27_1 C33_1 1.541(8) . ?
C31_1 H31A_1 0.9800 . ?
C31_1 H31B_1 0.9800 . ?
C31_1 H31C_1 0.9800 . ?
C30_1 H30A_1 0.9800 . ?
C30_1 H30B_1 0.9800 . ?
C30_1 H30C_1 0.9800 . ?
C32_1 H32A_1 0.9800 . ?
C32_1 H32B_1 0.9800 . ?
C32_1 H32C_1 0.9800 . ?
C15_1 H15A_1 0.9800 . ?
C15_1 H15B_1 0.9800 . ?
C15_1 H15C_1 0.9800 . ?
C16_1 H16A_1 0.9800 . ?
C16_1 H16B_1 0.9800 . ?
C16_1 H16C_1 0.9800 . ?
C17_1 H17A_1 0.9800 . ?
C17_1 H17B_1 0.9800 . ?
C17_1 H17C_1 0.9800 . ?
C12_1 C18_1 1.530(8) . ?
C49_1 H49A_1 0.9800 . ?
C49_1 H49B_1 0.9800 . ?
C49_1 H49C_1 0.9800 . ?
C50_1 H50A_1 0.9800 . ?
C50_1 H50B_1 0.9800 . ?
C50_1 H50C_1 0.9800 . ?
C48_1 H48A_1 0.9800 . ?
C48_1 H48B_1 0.9800 . ?
C48_1 H48C_1 0.9800 . ?
C33_1 C36_1 1.489(13) . ?
C33_1 C34_1 1.596(14) . ?
C33_1 C35_1 1.486(13) . ?
C18_1 C21_1 1.510(12) . ?
C18_1 C20_1 1.573(12) . ?
C18_1 C19_1 1.516(11) . ?
C36_1 H36A_1 0.9800 . ?
C36_1 H36B_1 0.9800 . ?
C36_1 H36C_1 0.9800 . ?
C34_1 H34A_1 0.9800 . ?
C34_1 H34B_1 0.9800 . ?
C34_1 H34C_1 0.9800 . ?
C35_1 H35A_1 0.9800 . ?
C35_1 H35B_1 0.9800 . ?
C35_1 H35C_1 0.9800 . ?
C21_1 H21A_1 0.9800 . ?
C21_1 H21B_1 0.9800 . ?
C21_1 H21C_1 0.9800 . ?
C20_1 H20A_1 0.9800 . ?
C20_1 H20B_1 0.9800 . ?
C20_1 H20C_1 0.9800 . ?
C19_1 H19A_1 0.9800 . ?
C19_1 H19B_1 0.9800 . ?
C19_1 H19C_1 0.9800 . ?
C28_2 H28_2 0.9500 . ?
C28_2 C23_2 1.416(6) . ?
C28_2 C27_2 1.375(8) . ?
Mn2_2 O2_2 1.870(2) . ?
Mn2_2 O3_2 2.018(3) . ?
Mn2_2 O1_2 1.877(3) . ?
Mn2_2 N2_2 1.988(3) . ?
Mn2_2 N1_2 1.980(3) . ?
O2_2 C9_2 1.330(4) . ?
O3_2 H3 0.940(14) . ?
O3_2 Mn1_2 2.022(3) . ?
O1_2 C24_2 1.323(5) . ?
N2_2 C7_2 1.306(5) . ?
N2_2 C2_2 1.427(4) . ?
N1_2 C1_2 1.423(5) . ?
N1_2 C22_2 1.299(5) . ?
C9_2 C8_2 1.408(5) . ?
C9_2 C10_2 1.425(5) . ?
Mn1_2 O4_2 1.884(3) . ?
Mn1_2 O5_2 1.872(3) . ?
Mn1_2 N4_2 1.979(4) . ?
Mn1_2 N3_2 1.988(4) . ?
C24_2 C25_2 1.417(6) . ?
C24_2 C23_2 1.427(6) . ?
C7_2 H7_2 0.9500 . ?
C7_2 C8_2 1.424(5) . ?
C2_2 C1_2 1.391(5) . ?
C2_2 C3_2 1.395(6) . ?
C1_2 C6_2 1.393(5) . ?
C22_2 H22_2 0.9500 . ?
C22_2 C23_2 1.415(6) . ?
C8_2 C13_2 1.422(5) . ?
C10_2 C11_2 1.382(5) . ?
C10_2 C18_2 1.538(5) . ?
O4_2 C49_2 1.323(5) . ?
O5_2 C60_2 1.322(5) . ?
N4_2 C58_2 1.298(6) . ?
N4_2 C37_2 1.424(6) . ?
N3_2 C38_2 1.423(6) . ?
N3_2 C43_2 1.301(7) . ?
C25_2 C26_2 1.380(6) . ?
C25_2 C33_2 1.548(6) . ?
C3_2 H3_2 0.9500 . ?
C3_2 C4_2 1.382(6) . ?
C6_2 H6_2 0.9500 . ?
C6_2 C5_2 1.378(7) . ?
C13_2 H13_2 0.9500 . ?
C13_2 C12_2 1.368(5) . ?
C11_2 H11_2 0.9500 . ?
C11_2 C12_2 1.417(6) . ?
C18_2 C21_2 1.532(5) . ?
C18_2 C20_2 1.529(5) . ?
C18_2 C19_2 1.537(5) . ?
C49_2 C48_2 1.423(6) . ?
C49_2 C44_2 1.413(6) . ?
C60_2 C61_2 1.421(6) . ?
C60_2 C59_2 1.425(6) . ?
C58_2 H58_2 0.9500 . ?
C58_2 C59_2 1.415(7) . ?
C37_2 C38_2 1.384(8) . ?
C37_2 C42_2 1.398(7) . ?
C38_2 C39_2 1.404(7) . ?
C43_2 H43_2 0.9500 . ?
C43_2 C44_2 1.435(7) . ?
C26_2 H26_2 0.9500 . ?
C26_2 C27_2 1.403(8) . ?
C33_2 C34_2 1.533(6) . ?
C33_2 C36_2 1.525(6) . ?
C33_2 C35_2 1.544(6) . ?
C4_2 H4_2 0.9500 . ?
C4_2 C5_2 1.386(7) . ?
C5_2 H5_2 0.9500 . ?
C12_2 C14_2 1.529(5) . ?
C21_2 H21A_2 0.9800 . ?
C21_2 H21B_2 0.9800 . ?
C21_2 H21C_2 0.9800 . ?
C20_2 H20A_2 0.9800 . ?
C20_2 H20B_2 0.9800 . ?
C20_2 H20C_2 0.9800 . ?
C19_2 H19A_2 0.9800 . ?
C19_2 H19B_2 0.9800 . ?
C19_2 H19C_2 0.9800 . ?
C48_2 C54_2 1.533(6) . ?
C48_2 C47_2 1.385(6) . ?
C44_2 C45_2 1.415(7) . ?
C61_2 C65_2 1.531(6) . ?
C61_2 C62_2 1.375(7) . ?
C59_2 C64_2 1.411(7) . ?
C42_2 H42_2 0.9500 . ?
C42_2 C41_2 1.379(9) . ?
C39_2 H39_2 0.9500 . ?
C39_2 C40_2 1.385(9) . ?
C27_2 C29_2 1.497(7) . ?
C34_2 H34A_2 0.9800 . ?
C34_2 H34B_2 0.9800 . ?
C34_2 H34C_2 0.9800 . ?
C36_2 H36A_2 0.9800 . ?
C36_2 H36B_2 0.9800 . ?
C36_2 H36C_2 0.9800 . ?
C35_2 H35A_2 0.9800 . ?
C35_2 H35B_2 0.9800 . ?
C35_2 H35C_2 0.9800 . ?
C14_2 C16_2 1.527(6) . ?
C14_2 C17_2 1.538(6) . ?
C14_2 C15_2 1.523(7) . ?
C54_2 C56_2 1.533(6) . ?
C54_2 C57_2 1.542(6) . ?
C54_2 C55_2 1.536(5) . ?
C47_2 H47_2 0.9500 . ?
C47_2 C46_2 1.414(7) . ?
C45_2 H45_2 0.9500 . ?
C45_2 C46_2 1.362(8) . ?
C65_2 C68_2 1.534(6) . ?
C65_2 C66_2 1.538(7) . ?
C65_2 C67_2 1.542(6) . ?
C62_2 H62_2 0.9500 . ?
C62_2 C63_2 1.417(7) . ?
C64_2 H64_2 0.9500 . ?
C64_2 C63_2 1.353(8) . ?
C41_2 H41_2 0.9500 . ?
C41_2 C40_2 1.372(11) . ?
C40_2 H40_2 0.9500 . ?
C29_2 C31_2 1.418(11) . ?
C29_2 C32_2 1.357(10) . ?
C29_2 C30_2 1.637(13) . ?
C16_2 H16A_2 0.9800 . ?
C16_2 H16B_2 0.9800 . ?
C16_2 H16C_2 0.9800 . ?
C17_2 H17A_2 0.9800 . ?
C17_2 H17B_2 0.9800 . ?
C17_2 H17C_2 0.9800 . ?
C15_2 H15A_2 0.9800 . ?
C15_2 H15B_2 0.9800 . ?
C15_2 H15C_2 0.9800 . ?
C56_2 H56A_2 0.9800 . ?
C56_2 H56B_2 0.9800 . ?
C56_2 H56C_2 0.9800 . ?
C57_2 H57A_2 0.9800 . ?
C57_2 H57B_2 0.9800 . ?
C57_2 H57C_2 0.9800 . ?
C55_2 H55A_2 0.9800 . ?
C55_2 H55B_2 0.9800 . ?
C55_2 H55C_2 0.9800 . ?
C46_2 C50_2 1.536(8) . ?
C68_2 H68A_2 0.9800 . ?
C68_2 H68B_2 0.9800 . ?
C68_2 H68C_2 0.9800 . ?
C66_2 H66A_2 0.9800 . ?
C66_2 H66B_2 0.9800 . ?
C66_2 H66C_2 0.9800 . ?
C67_2 H67A_2 0.9800 . ?
C67_2 H67B_2 0.9800 . ?
C67_2 H67C_2 0.9800 . ?
C63_2 C69_2 1.532(7) . ?
C31_2 H31A_2 0.9800 . ?
C31_2 H31B_2 0.9800 . ?
C31_2 H31C_2 0.9800 . ?
C32_2 H32A_2 0.9800 . ?
C32_2 H32B_2 0.9800 . ?
C32_2 H32C_2 0.9800 . ?
C30_2 H30A_2 0.9800 . ?
C30_2 H30B_2 0.9800 . ?
C30_2 H30C_2 0.9800 . ?
C50_2 C53_2 1.547(10) . ?
C50_2 C51_2 1.535(10) . ?
C50_2 C52_2 1.526(9) . ?
C69_2 C72_2 1.442(10) . ?
C69_2 C71_2 1.496(12) . ?
C69_2 C70_2 1.491(12) . ?
C53_2 H53A_2 0.9800 . ?
C53_2 H53B_2 0.9800 . ?
C53_2 H53C_2 0.9800 . ?
C51_2 H51A_2 0.9800 . ?
C51_2 H51B_2 0.9800 . ?
C51_2 H51C_2 0.9800 . ?
C52_2 H52A_2 0.9800 . ?
C52_2 H52B_2 0.9800 . ?
C52_2 H52C_2 0.9800 . ?
C72_2 H72A_2 0.9800 . ?
C72_2 H72B_2 0.9800 . ?
C72_2 H72C_2 0.9800 . ?
C71_2 H71A_2 0.9800 . ?
C71_2 H71B_2 0.9800 . ?
C71_2 H71C_2 0.9800 . ?
C70_2 H70A_2 0.9800 . ?
C70_2 H70B_2 0.9800 . ?
C70_2 H70C_2 0.9800 . ?
F4_3 P1_3 1.593(3) . ?
P1_3 F5_3 1.609(3) . ?
P1_3 F6_3 1.601(3) . ?
P1_3 F3_3 1.591(3) . ?
P1_3 F1_3 1.579(3) . ?
P1_3 F2_3 1.585(3) . ?
C3_4 H3_4 0.9500 . ?
C3_4 N2_4 1.382(10) . ?
C3_4 C2_4 1.348(12) . ?
N1_4 N2_4 1.371(10) . ?
N1_4 C1_4 1.340(10) . ?
N2_4 H2_4 0.8800 . ?
C1_4 H1_4 0.9500 . ?
C1_4 C2_4 1.380(12) . ?
C2_4 H2A_4 0.9500 . ?
F8_5 P2_5 1.627(8) . ?
P2_5 F9_5 1.578(8) . ?
P2_5 F10_5 1.552(8) . ?
P2_5 F11_5 1.611(8) . ?
P2_5 F7_5 1.533(9) . ?
P2_5 F12_5 1.510(9) . ?
F1_5 P1_5 1.427(9) . ?
P1_5 F2_5 1.462(9) . ?
P1_5 F3_5 1.484(10) . ?
P1_5 F4_5 1.403(10) . ?
P1_5 F5_5 1.560(11) . ?
P1_5 F6_5 1.569(11) . ?

loop_
_geom_torsion_atom_site_label_1
_geom_torsion_atom_site_label_2
_geom_torsion_atom_site_label_3
_geom_torsion_atom_site_label_4
_geom_torsion
_geom_torsion_site_symmetry_1
_geom_torsion_site_symmetry_2
_geom_torsion_site_symmetry_3
_geom_torsion_site_symmetry_4
_geom_torsion_publ_flag
C24_1 C25_1 C26_1 C27_1 0.2(10) . . . . ?
C24_1 C25_1 C29_1 C31_1 59.5(6) . . . . ?
C24_1 C25_1 C29_1 C30_1 179.5(6) . . . . ?
C24_1 C25_1 C29_1 C32_1 -61.5(7) . . . . ?
C24_1 C23_1 C28_1 C27_1 -2.4(7) . . . . ?
Mn2_1 O4_1 C60_1 C59_1 3.2(5) . . . . ?
Mn2_1 O4_1 C60_1 C61_1 -177.0(2) . . . . ?
Mn2_1 O3_1 C37_1 C42_1 150.2(3) . . . . ?
Mn2_1 O3_1 C37_1 C38_1 -31.4(5) . . . . ?
Mn2_1 N4_1 C53_1 C52_1 2.1(4) . . . . ?
Mn2_1 N4_1 C53_1 C54_1 179.6(3) . . . . ?
Mn2_1 N4_1 C58_1 C59_1 -13.8(6) . . . . ?
Mn2_1 N3_1 C52_1 C53_1 0.9(4) . . . . ?
Mn2_1 N3_1 C52_1 C57_1 -178.7(3) . . . . ?
Mn2_1 N3_1 C51_1 C38_1 4.8(5) . . . . ?
O4_1 Mn2_1 O3_1 C37_1 -162.7(3) . . . . ?
O4_1 C60_1 C59_1 C58_1 9.4(6) . . . . ?
O4_1 C60_1 C59_1 C64_1 -178.6(3) . . . . ?
O4_1 C60_1 C61_1 C62_1 179.4(3) . . . . ?
O4_1 C60_1 C61_1 C69_1 -0.9(5) . . . . ?
O5_1 Mn2_1 O4_1 C60_1 87.3(3) . . . . ?
O5_1 Mn2_1 O3_1 C37_1 -66.3(3) . . . . ?
O5_1 Mn1_1 O1_1 C24_1 -68.6(3) . . . . ?
O5_1 Mn1_1 O2_1 C9_1 91.0(3) . . . . ?
O3_1 Mn2_1 O4_1 C60_1 -176.6(3) . . . . ?
O3_1 C37_1 C42_1 C43_1 -4.5(6) . . . . ?
O3_1 C37_1 C42_1 C41_1 176.6(4) . . . . ?
O3_1 C37_1 C38_1 C51_1 4.5(5) . . . . ?
O3_1 C37_1 C38_1 C39_1 -175.1(3) . . . . ?
N4_1 Mn2_1 O4_1 C60_1 -14.3(3) . . . . ?
N4_1 Mn2_1 O3_1 C37_1 98.6(5) . . . . ?
N4_1 C53_1 C52_1 N3_1 -1.9(4) . . . . ?
N4_1 C53_1 C52_1 C57_1 177.7(3) . . . . ?
N4_1 C53_1 C54_1 C55_1 -178.5(4) . . . . ?
N4_1 C58_1 C59_1 C60_1 -3.2(6) . . . . ?
N4_1 C58_1 C59_1 C64_1 -175.3(4) . . . . ?
N3_1 Mn2_1 O4_1 C60_1 -77.7(5) . . . . ?
N3_1 Mn2_1 O3_1 C37_1 34.5(3) . . . . ?
N3_1 C52_1 C57_1 C56_1 -179.9(3) . . . . ?
N3_1 C51_1 C38_1 C37_1 8.4(6) . . . . ?
N3_1 C51_1 C38_1 C39_1 -171.9(3) . . . . ?
C60_1 C59_1 C64_1 C63_1 -1.0(6) . . . . ?
C60_1 C61_1 C62_1 C63_1 -0.5(6) . . . . ?
C60_1 C61_1 C69_1 C71_1 -58.9(5) . . . . ?
C60_1 C61_1 C69_1 C70_1 62.3(4) . . . . ?
C60_1 C61_1 C69_1 C72_1 -178.1(4) . . . . ?
Mn1_1 O2_1 C9_1 C10_1 177.5(3) . . . . ?
Mn1_1 O2_1 C9_1 C8_1 -2.8(6) . . . . ?
Mn1_1 N2_1 C2_1 C1_1 2.5(4) . . . . ?
Mn1_1 N2_1 C2_1 C3_1 -178.4(3) . . . . ?
Mn1_1 N2_1 C22_1 C23_1 2.3(6) . . . . ?
Mn1_1 N1_1 C1_1 C2_1 -2.5(4) . . . . ?
Mn1_1 N1_1 C1_1 C6_1 176.9(3) . . . . ?
Mn1_1 N1_1 C7_1 C8_1 -9.3(6) . . . . ?
Mn1_1 N5_1 N6_1 C75_1 171.9(5) . . . . ?
Mn1_1 N5_1 C73_1 C74_1 -172.6(5) . . . . ?
C37_1 C42_1 C43_1 C46_1 -59.4(5) . . . . ?
C37_1 C42_1 C43_1 C44_1 61.0(5) . . . . ?
C37_1 C42_1 C43_1 C45_1 -178.6(4) . . . . ?
C37_1 C42_1 C41_1 C40_1 -0.5(6) . . . . ?
C37_1 C38_1 C39_1 C40_1 -2.6(6) . . . . ?
C53_1 N4_1 C58_1 C59_1 170.7(4) . . . . ?
C53_1 C52_1 C57_1 C56_1 0.5(5) . . . . ?
C53_1 C54_1 C55_1 C56_1 1.5(6) . . . . ?
C58_1 N4_1 C53_1 C52_1 177.9(3) . . . . ?
C58_1 N4_1 C53_1 C54_1 -4.6(6) . . . . ?
C58_1 C59_1 C64_1 C63_1 171.4(4) . . . . ?
C52_1 N3_1 C51_1 C38_1 179.9(3) . . . . ?
C52_1 C53_1 C54_1 C55_1 -1.1(6) . . . . ?
C52_1 C57_1 C56_1 C55_1 -0.2(5) . . . . ?
C51_1 N3_1 C52_1 C53_1 -174.5(3) . . . . ?
C51_1 N3_1 C52_1 C57_1 5.8(5) . . . . ?
C51_1 C38_1 C39_1 C40_1 177.8(4) . . . . ?
C59_1 C60_1 C61_1 C62_1 -0.8(5) . . . . ?
C59_1 C60_1 C61_1 C69_1 178.9(3) . . . . ?
C59_1 C64_1 C63_1 C62_1 -0.3(6) . . . . ?
C59_1 C64_1 C63_1 C65_1 -177.1(4) . . . . ?
C61_1 C60_1 C59_1 C58_1 -170.4(4) . . . . ?
C61_1 C60_1 C59_1 C64_1 1.6(5) . . . . ?
C61_1 C62_1 C63_1 C64_1 1.1(6) . . . . ?
C61_1 C62_1 C63_1 C65_1 178.1(4) . . . . ?
O1_1 C24_1 C25_1 C26_1 175.5(5) . . . . ?
O1_1 C24_1 C25_1 C29_1 -5.7(7) . . . . ?
O1_1 C24_1 C23_1 C22_1 4.6(6) . . . . ?
O1_1 C24_1 C23_1 C28_1 -174.3(4) . . . . ?
O1_1 Mn1_1 O2_1 C9_1 -177.8(3) . . . . ?
O2_1 Mn1_1 O1_1 C24_1 -158.3(3) . . . . ?
O2_1 C9_1 C10_1 C14_1 -1.1(6) . . . . ?
O2_1 C9_1 C10_1 C11_1 -179.8(4) . . . . ?
O2_1 C9_1 C8_1 C7_1 3.9(7) . . . . ?
O2_1 C9_1 C8_1 C13_1 -179.2(4) . . . . ?
N2_1 Mn1_1 O1_1 C24_1 22.0(3) . . . . ?
N2_1 C2_1 C1_1 N1_1 -0.1(4) . . . . ?
N2_1 C2_1 C1_1 C6_1 -179.5(3) . . . . ?
N2_1 C2_1 C3_1 C4_1 -177.9(3) . . . . ?
N2_1 C22_1 C23_1 C24_1 4.6(7) . . . . ?
N2_1 C22_1 C23_1 C28_1 -176.5(4) . . . . ?
N1_1 Mn1_1 O2_1 C9_1 -2.3(3) . . . . ?
N1_1 C1_1 C6_1 C5_1 178.0(4) . . . . ?
N1_1 C7_1 C8_1 C9_1 2.7(7) . . . . ?
N1_1 C7_1 C8_1 C13_1 -174.4(5) . . . . ?
N5_1 Mn1_1 O1_1 C24_1 115.8(3) . . . . ?
N5_1 Mn1_1 O2_1 C9_1 -91.8(3) . . . . ?
N5_1 N6_1 C75_1 C74_1 -1.7(10) . . . . ?
N5_1 C73_1 C74_1 C75_1 1.3(10) . . . . ?
C42_1 C37_1 C38_1 C51_1 -177.0(3) . . . . ?
C42_1 C37_1 C38_1 C39_1 3.3(5) . . . . ?
C42_1 C41_1 C40_1 C39_1 1.3(7) . . . . ?
C42_1 C41_1 C40_1 C47_1 -177.5(4) . . . . ?
C38_1 C37_1 C42_1 C43_1 177.1(4) . . . . ?
C38_1 C37_1 C42_1 C41_1 -1.8(5) . . . . ?
C38_1 C39_1 C40_1 C41_1 0.2(6) . . . . ?
C38_1 C39_1 C40_1 C47_1 179.1(4) . . . . ?
C54_1 C53_1 C52_1 N3_1 -179.5(3) . . . . ?
C54_1 C53_1 C52_1 C57_1 0.1(5) . . . . ?
C54_1 C55_1 C56_1 C57_1 -0.8(6) . . . . ?
C64_1 C63_1 C65_1 C68_1 -125.9(5) . . . . ?
C64_1 C63_1 C65_1 C66_1 -4.4(7) . . . . ?
C64_1 C63_1 C65_1 C67_1 114.4(5) . . . . ?
C62_1 C61_1 C69_1 C71_1 120.8(4) . . . . ?
C62_1 C61_1 C69_1 C70_1 -118.1(4) . . . . ?
C62_1 C61_1 C69_1 C72_1 1.6(6) . . . . ?
C62_1 C63_1 C65_1 C68_1 57.3(6) . . . . ?
C62_1 C63_1 C65_1 C66_1 178.9(5) . . . . ?
C62_1 C63_1 C65_1 C67_1 -62.4(5) . . . . ?
C69_1 C61_1 C62_1 C63_1 179.8(4) . . . . ?
C9_1 C10_1 C14_1 C15_1 -179.7(4) . . . . ?
C9_1 C10_1 C14_1 C16_1 -60.2(5) . . . . ?
C9_1 C10_1 C14_1 C17_1 63.2(5) . . . . ?
C9_1 C10_1 C11_1 C12_1 -0.8(8) . . . . ?
C9_1 C8_1 C13_1 C12_1 -1.2(9) . . . . ?
C2_1 N2_1 C22_1 C23_1 177.5(3) . . . . ?
C2_1 C1_1 C6_1 C5_1 -2.7(6) . . . . ?
C2_1 C3_1 C4_1 C5_1 -2.5(6) . . . . ?
C22_1 N2_1 C2_1 C1_1 -173.1(3) . . . . ?
C22_1 N2_1 C2_1 C3_1 5.9(5) . . . . ?
C22_1 C23_1 C28_1 C27_1 178.6(5) . . . . ?
C1_1 N1_1 C7_1 C8_1 176.3(4) . . . . ?
C1_1 C2_1 C3_1 C4_1 1.1(5) . . . . ?
C1_1 C6_1 C5_1 C4_1 1.3(6) . . . . ?
C7_1 N1_1 C1_1 C2_1 172.5(3) . . . . ?
C7_1 N1_1 C1_1 C6_1 -8.2(6) . . . . ?
C7_1 C8_1 C13_1 C12_1 175.9(6) . . . . ?
N6_1 N5_1 C73_1 C74_1 -2.4(7) . . . . ?
N6_1 C75_1 C74_1 C73_1 0.1(10) . . . . ?
C73_1 N5_1 N6_1 C75_1 2.5(8) . . . . ?
C43_1 C42_1 C41_1 C40_1 -179.4(4) . . . . ?
C41_1 C42_1 C43_1 C46_1 119.5(5) . . . . ?
C41_1 C42_1 C43_1 C44_1 -120.2(5) . . . . ?
C41_1 C42_1 C43_1 C45_1 0.3(6) . . . . ?
C41_1 C40_1 C47_1 C49_1 -171.9(5) . . . . ?
C41_1 C40_1 C47_1 C50_1 -53.7(7) . . . . ?
C41_1 C40_1 C47_1 C48_1 61.5(6) . . . . ?
C39_1 C40_1 C47_1 C49_1 9.3(7) . . . . ?
C39_1 C40_1 C47_1 C50_1 127.5(6) . . . . ?
C39_1 C40_1 C47_1 C48_1 -117.3(6) . . . . ?
C25_1 C24_1 O1_1 Mn1_1 160.1(3) . . . . ?
C25_1 C24_1 C23_1 C22_1 -177.0(4) . . . . ?
C25_1 C24_1 C23_1 C28_1 4.1(6) . . . . ?
C25_1 C26_1 C27_1 C28_1 1.5(10) . . . . ?
C25_1 C26_1 C27_1 C33_1 -178.0(7) . . . . ?
C23_1 C24_1 O1_1 Mn1_1 -21.4(6) . . . . ?
C23_1 C24_1 C25_1 C26_1 -3.0(7) . . . . ?
C23_1 C24_1 C25_1 C29_1 175.8(4) . . . . ?
C23_1 C28_1 C27_1 C26_1 -0.3(9) . . . . ?
C23_1 C28_1 C27_1 C33_1 179.2(6) . . . . ?
C10_1 C9_1 C8_1 C7_1 -176.4(4) . . . . ?
C10_1 C9_1 C8_1 C13_1 0.5(7) . . . . ?
C10_1 C11_1 C12_1 C13_1 0.1(10) . . . . ?
C10_1 C11_1 C12_1 C18_1 175.4(6) . . . . ?
C8_1 C9_1 C10_1 C14_1 179.1(4) . . . . ?
C8_1 C9_1 C10_1 C11_1 0.4(6) . . . . ?
C8_1 C13_1 C12_1 C11_1 0.9(10) . . . . ?
C8_1 C13_1 C12_1 C18_1 -174.1(7) . . . . ?
C3_1 C2_1 C1_1 N1_1 -179.1(3) . . . . ?
C3_1 C2_1 C1_1 C6_1 1.5(5) . . . . ?
C3_1 C4_1 C5_1 C6_1 1.3(7) . . . . ?
C26_1 C25_1 C29_1 C31_1 -121.8(6) . . . . ?
C26_1 C25_1 C29_1 C30_1 -1.8(9) . . . . ?
C26_1 C25_1 C29_1 C32_1 117.3(6) . . . . ?
C26_1 C27_1 C33_1 C36_1 -103.9(9) . . . . ?
C26_1 C27_1 C33_1 C34_1 14.1(11) . . . . ?
C26_1 C27_1 C33_1 C35_1 121.5(10) . . . . ?
C29_1 C25_1 C26_1 C27_1 -178.6(6) . . . . ?
C28_1 C27_1 C33_1 C36_1 76.6(9) . . . . ?
C28_1 C27_1 C33_1 C34_1 -165.4(8) . . . . ?
C28_1 C27_1 C33_1 C35_1 -58.0(12) . . . . ?
C14_1 C10_1 C11_1 C12_1 -179.5(5) . . . . ?
C11_1 C10_1 C14_1 C15_1 -1.1(6) . . . . ?
C11_1 C10_1 C14_1 C16_1 118.4(5) . . . . ?
C11_1 C10_1 C14_1 C17_1 -118.2(5) . . . . ?
C11_1 C12_1 C18_1 C21_1 56.0(9) . . . . ?
C11_1 C12_1 C18_1 C20_1 -61.7(9) . . . . ?
C11_1 C12_1 C18_1 C19_1 175.8(9) . . . . ?
C13_1 C12_1 C18_1 C21_1 -129.2(8) . . . . ?
C13_1 C12_1 C18_1 C20_1 113.1(8) . . . . ?
C13_1 C12_1 C18_1 C19_1 -9.4(13) . . . . ?
C28_2 C27_2 C29_2 C31_2 28.6(13) . . . . ?
C28_2 C27_2 C29_2 C32_2 173.9(11) . . . . ?
C28_2 C27_2 C29_2 C30_2 -75.4(10) . . . . ?
Mn2_2 O2_2 C9_2 C8_2 16.6(5) . . . . ?
Mn2_2 O2_2 C9_2 C10_2 -163.8(2) . . . . ?
Mn2_2 O1_2 C24_2 C25_2 156.6(3) . . . . ?
Mn2_2 O1_2 C24_2 C23_2 -25.2(5) . . . . ?
Mn2_2 N2_2 C7_2 C8_2 -1.2(5) . . . . ?
Mn2_2 N2_2 C2_2 C1_2 0.3(4) . . . . ?
Mn2_2 N2_2 C2_2 C3_2 178.3(3) . . . . ?
Mn2_2 N1_2 C1_2 C2_2 -0.4(4) . . . . ?
Mn2_2 N1_2 C1_2 C6_2 -178.6(3) . . . . ?
Mn2_2 N1_2 C22_2 C23_2 5.0(6) . . . . ?
O2_2 Mn2_2 O1_2 C24_2 -162.9(3) . . . . ?
O2_2 C9_2 C8_2 C7_2 -3.5(5) . . . . ?
O2_2 C9_2 C8_2 C13_2 177.3(3) . . . . ?
O2_2 C9_2 C10_2 C11_2 -177.1(3) . . . . ?
O2_2 C9_2 C10_2 C18_2 6.3(5) . . . . ?
O3_2 Mn2_2 O2_2 C9_2 86.0(3) . . . . ?
O3_2 Mn2_2 O1_2 C24_2 -68.1(3) . . . . ?
O3_2 Mn1_2 O4_2 C49_2 75.8(3) . . . . ?
O3_2 Mn1_2 O5_2 C60_2 -71.5(3) . . . . ?
O1_2 Mn2_2 O2_2 C9_2 -178.4(3) . . . . ?
O1_2 C24_2 C25_2 C26_2 175.1(4) . . . . ?
O1_2 C24_2 C25_2 C33_2 -4.5(6) . . . . ?
O1_2 C24_2 C23_2 C28_2 -174.6(4) . . . . ?
O1_2 C24_2 C23_2 C22_2 1.9(6) . . . . ?
N2_2 Mn2_2 O2_2 C9_2 -16.9(3) . . . . ?
N2_2 Mn2_2 O1_2 C24_2 96.3(5) . . . . ?
N2_2 C7_2 C8_2 C9_2 -3.9(6) . . . . ?
N2_2 C7_2 C8_2 C13_2 175.4(3) . . . . ?
N2_2 C2_2 C1_2 N1_2 0.1(5) . . . . ?
N2_2 C2_2 C1_2 C6_2 178.3(3) . . . . ?
N2_2 C2_2 C3_2 C4_2 -177.7(4) . . . . ?
N1_2 Mn2_2 O2_2 C9_2 -73.1(7) . . . . ?
N1_2 Mn2_2 O1_2 C24_2 29.2(3) . . . . ?
N1_2 C1_2 C6_2 C5_2 177.9(4) . . . . ?
N1_2 C22_2 C23_2 C28_2 -175.7(5) . . . . ?
N1_2 C22_2 C23_2 C24_2 7.7(7) . . . . ?
C9_2 C8_2 C13_2 C12_2 1.0(6) . . . . ?
C9_2 C10_2 C11_2 C12_2 -1.6(5) . . . . ?
C9_2 C10_2 C18_2 C21_2 -178.5(3) . . . . ?
C9_2 C10_2 C18_2 C20_2 62.9(4) . . . . ?
C9_2 C10_2 C18_2 C19_2 -58.5(4) . . . . ?
Mn1_2 O4_2 C49_2 C48_2 -168.6(3) . . . . ?
Mn1_2 O4_2 C49_2 C44_2 13.3(5) . . . . ?
Mn1_2 O5_2 C60_2 C61_2 160.0(3) . . . . ?
Mn1_2 O5_2 C60_2 C59_2 -21.7(6) . . . . ?
Mn1_2 N4_2 C58_2 C59_2 7.3(7) . . . . ?
Mn1_2 N4_2 C37_2 C38_2 4.0(5) . . . . ?
Mn1_2 N4_2 C37_2 C42_2 -174.5(4) . . . . ?
Mn1_2 N3_2 C38_2 C37_2 -2.4(5) . . . . ?
Mn1_2 N3_2 C38_2 C39_2 176.0(4) . . . . ?
Mn1_2 N3_2 C43_2 C44_2 -12.5(7) . . . . ?
C24_2 C25_2 C26_2 C27_2 0.8(8) . . . . ?
C24_2 C25_2 C33_2 C34_2 -58.7(5) . . . . ?
C24_2 C25_2 C33_2 C36_2 -178.2(4) . . . . ?
C24_2 C25_2 C33_2 C35_2 62.4(5) . . . . ?
C7_2 N2_2 C2_2 C1_2 -178.4(3) . . . . ?
C7_2 N2_2 C2_2 C3_2 -0.4(5) . . . . ?
C7_2 C8_2 C13_2 C12_2 -178.3(3) . . . . ?
C2_2 N2_2 C7_2 C8_2 177.4(3) . . . . ?
C2_2 C1_2 C6_2 C5_2 -0.2(6) . . . . ?
C2_2 C3_2 C4_2 C5_2 -0.7(7) . . . . ?
C1_2 N1_2 C22_2 C23_2 -176.4(4) . . . . ?
C1_2 C2_2 C3_2 C4_2 0.2(6) . . . . ?
C1_2 C6_2 C5_2 C4_2 -0.3(7) . . . . ?
C22_2 N1_2 C1_2 C2_2 -179.1(4) . . . . ?
C22_2 N1_2 C1_2 C6_2 2.7(6) . . . . ?
C8_2 C9_2 C10_2 C11_2 2.5(5) . . . . ?
C8_2 C9_2 C10_2 C18_2 -174.1(3) . . . . ?
C8_2 C13_2 C12_2 C11_2 0.0(5) . . . . ?
C8_2 C13_2 C12_2 C14_2 180.0(3) . . . . ?
C10_2 C9_2 C8_2 C7_2 177.0(3) . . . . ?
C10_2 C9_2 C8_2 C13_2 -2.2(5) . . . . ?
C10_2 C11_2 C12_2 C13_2 0.3(6) . . . . ?
C10_2 C11_2 C12_2 C14_2 -179.6(3) . . . . ?
O4_2 Mn1_2 O5_2 C60_2 -167.5(3) . . . . ?
O4_2 C49_2 C48_2 C54_2 1.4(5) . . . . ?
O4_2 C49_2 C48_2 C47_2 -178.2(3) . . . . ?
O4_2 C49_2 C44_2 C43_2 4.9(6) . . . . ?
O4_2 C49_2 C44_2 C45_2 178.4(4) . . . . ?
O5_2 Mn1_2 O4_2 C49_2 170.1(3) . . . . ?
O5_2 C60_2 C61_2 C65_2 -5.6(6) . . . . ?
O5_2 C60_2 C61_2 C62_2 176.2(4) . . . . ?
O5_2 C60_2 C59_2 C58_2 0.3(7) . . . . ?
O5_2 C60_2 C59_2 C64_2 -176.3(4) . . . . ?
N4_2 Mn1_2 O4_2 C49_2 -81.3(7) . . . . ?
N4_2 Mn1_2 O5_2 C60_2 26.9(4) . . . . ?
N4_2 C58_2 C59_2 C60_2 6.3(8) . . . . ?
N4_2 C58_2 C59_2 C64_2 -177.0(5) . . . . ?
N4_2 C37_2 C38_2 N3_2 -1.0(6) . . . . ?
N4_2 C37_2 C38_2 C39_2 -179.5(4) . . . . ?
N4_2 C37_2 C42_2 C41_2 179.9(5) . . . . ?
N3_2 Mn1_2 O4_2 C49_2 -22.4(3) . . . . ?
N3_2 Mn1_2 O5_2 C60_2 83.2(7) . . . . ?
N3_2 C38_2 C39_2 C40_2 -178.2(5) . . . . ?
N3_2 C43_2 C44_2 C49_2 -4.3(7) . . . . ?
N3_2 C43_2 C44_2 C45_2 -178.1(4) . . . . ?
C25_2 C24_2 C23_2 C28_2 3.7(6) . . . . ?
C25_2 C24_2 C23_2 C22_2 -179.8(4) . . . . ?
C25_2 C26_2 C27_2 C28_2 1.1(9) . . . . ?
C25_2 C26_2 C27_2 C29_2 -174.0(7) . . . . ?
C23_2 C28_2 C27_2 C26_2 -0.6(9) . . . . ?
C23_2 C28_2 C27_2 C29_2 174.6(7) . . . . ?
C23_2 C24_2 C25_2 C26_2 -3.2(6) . . . . ?
C23_2 C24_2 C25_2 C33_2 177.2(4) . . . . ?
C3_2 C2_2 C1_2 N1_2 -178.0(3) . . . . ?
C3_2 C2_2 C1_2 C6_2 0.2(6) . . . . ?
C3_2 C4_2 C5_2 C6_2 0.7(7) . . . . ?
C13_2 C12_2 C14_2 C16_2 120.9(4) . . . . ?
C13_2 C12_2 C14_2 C17_2 -119.8(4) . . . . ?
C13_2 C12_2 C14_2 C15_2 1.0(6) . . . . ?
C11_2 C10_2 C18_2 C21_2 5.1(5) . . . . ?
C11_2 C10_2 C18_2 C20_2 -113.5(4) . . . . ?
C11_2 C10_2 C18_2 C19_2 125.1(4) . . . . ?
C11_2 C12_2 C14_2 C16_2 -59.2(5) . . . . ?
C11_2 C12_2 C14_2 C17_2 60.1(5) . . . . ?
C11_2 C12_2 C14_2 C15_2 -179.0(4) . . . . ?
C18_2 C10_2 C11_2 C12_2 175.0(3) . . . . ?
C49_2 C48_2 C54_2 C56_2 -59.2(5) . . . . ?
C49_2 C48_2 C54_2 C57_2 -179.0(4) . . . . ?
C49_2 C48_2 C54_2 C55_2 62.1(5) . . . . ?
C49_2 C48_2 C47_2 C46_2 0.0(6) . . . . ?
C49_2 C44_2 C45_2 C46_2 -0.7(7) . . . . ?
C60_2 C61_2 C65_2 C68_2 -62.7(5) . . . . ?
C60_2 C61_2 C65_2 C66_2 178.4(4) . . . . ?
C60_2 C61_2 C65_2 C67_2 58.4(5) . . . . ?
C60_2 C61_2 C62_2 C63_2 0.8(7) . . . . ?
C60_2 C59_2 C64_2 C63_2 -0.3(8) . . . . ?
C58_2 N4_2 C37_2 C38_2 -172.2(4) . . . . ?
C58_2 N4_2 C37_2 C42_2 9.3(7) . . . . ?
C58_2 C59_2 C64_2 C63_2 -177.1(5) . . . . ?
C37_2 N4_2 C58_2 C59_2 -176.8(4) . . . . ?
C37_2 C38_2 C39_2 C40_2 0.2(8) . . . . ?
C37_2 C42_2 C41_2 C40_2 -1.3(9) . . . . ?
C38_2 N3_2 C43_2 C44_2 172.1(4) . . . . ?
C38_2 C37_2 C42_2 C41_2 1.5(8) . . . . ?
C38_2 C39_2 C40_2 C41_2 0.0(10) . . . . ?
C43_2 N3_2 C38_2 C37_2 173.4(4) . . . . ?
C43_2 N3_2 C38_2 C39_2 -8.2(8) . . . . ?
C43_2 C44_2 C45_2 C46_2 173.3(4) . . . . ?
C26_2 C25_2 C33_2 C34_2 121.7(5) . . . . ?
C26_2 C25_2 C33_2 C36_2 2.3(6) . . . . ?
C26_2 C25_2 C33_2 C35_2 -117.2(5) . . . . ?
C26_2 C27_2 C29_2 C31_2 -156.4(9) . . . . ?
C26_2 C27_2 C29_2 C32_2 -11.1(15) . . . . ?
C26_2 C27_2 C29_2 C30_2 99.5(9) . . . . ?
C33_2 C25_2 C26_2 C27_2 -179.6(5) . . . . ?
C48_2 C49_2 C44_2 C43_2 -173.2(4) . . . . ?
C48_2 C49_2 C44_2 C45_2 0.4(6) . . . . ?
C48_2 C47_2 C46_2 C45_2 -0.3(7) . . . . ?
C48_2 C47_2 C46_2 C50_2 178.4(5) . . . . ?
C44_2 C49_2 C48_2 C54_2 179.5(3) . . . . ?
C44_2 C49_2 C48_2 C47_2 -0.1(5) . . . . ?
C44_2 C45_2 C46_2 C47_2 0.6(7) . . . . ?
C44_2 C45_2 C46_2 C50_2 -178.0(5) . . . . ?
C61_2 C60_2 C59_2 C58_2 178.7(4) . . . . ?
C61_2 C60_2 C59_2 C64_2 2.1(6) . . . . ?
C61_2 C62_2 C63_2 C64_2 1.0(8) . . . . ?
C61_2 C62_2 C63_2 C69_2 -178.3(5) . . . . ?
C59_2 C60_2 C61_2 C65_2 176.0(4) . . . . ?
C59_2 C60_2 C61_2 C62_2 -2.3(6) . . . . ?
C59_2 C64_2 C63_2 C62_2 -1.2(8) . . . . ?
C59_2 C64_2 C63_2 C69_2 178.0(5) . . . . ?
C42_2 C37_2 C38_2 N3_2 177.5(4) . . . . ?
C42_2 C37_2 C38_2 C39_2 -1.0(8) . . . . ?
C42_2 C41_2 C40_2 C39_2 0.6(10) . . . . ?
C27_2 C28_2 C23_2 C24_2 -1.8(8) . . . . ?
C27_2 C28_2 C23_2 C22_2 -178.6(5) . . . . ?
C54_2 C48_2 C47_2 C46_2 -179.6(4) . . . . ?
C47_2 C48_2 C54_2 C56_2 120.3(4) . . . . ?
C47_2 C48_2 C54_2 C57_2 0.5(5) . . . . ?
C47_2 C48_2 C54_2 C55_2 -118.3(4) . . . . ?
C47_2 C46_2 C50_2 C53_2 62.3(7) . . . . ?
C47_2 C46_2 C50_2 C51_2 -178.1(5) . . . . ?
C47_2 C46_2 C50_2 C52_2 -57.3(7) . . . . ?
C45_2 C46_2 C50_2 C53_2 -119.1(6) . . . . ?
C45_2 C46_2 C50_2 C51_2 0.5(8) . . . . ?
C45_2 C46_2 C50_2 C52_2 121.3(6) . . . . ?
C65_2 C61_2 C62_2 C63_2 -177.4(4) . . . . ?
C62_2 C61_2 C65_2 C68_2 115.4(5) . . . . ?
C62_2 C61_2 C65_2 C66_2 -3.4(6) . . . . ?
C62_2 C61_2 C65_2 C67_2 -123.5(5) . . . . ?
C62_2 C63_2 C69_2 C72_2 67.8(9) . . . . ?
C62_2 C63_2 C69_2 C71_2 -59.3(8) . . . . ?
C62_2 C63_2 C69_2 C70_2 -166.9(8) . . . . ?
C64_2 C63_2 C69_2 C72_2 -111.4(8) . . . . ?
C64_2 C63_2 C69_2 C71_2 121.5(8) . . . . ?
C64_2 C63_2 C69_2 C70_2 13.9(10) . . . . ?
N1_4 C1_4 C2_4 C3_4 1.7(14) . . . . ?
N2_4 C3_4 C2_4 C1_4 -2.4(14) . . . . ?
N2_4 N1_4 C1_4 C2_4 -0.4(12) . . . . ?
C1_4 N1_4 N2_4 C3_4 -1.1(11) . . . . ?
C2_4 C3_4 N2_4 N1_4 2.3(13) . . . . ?

loop_
_smtbx_masks_void_nr
_smtbx_masks_void_average_x
_smtbx_masks_void_average_y
_smtbx_masks_void_average_z
_smtbx_masks_void_volume
_smtbx_masks_void_count_electrons
_smtbx_masks_void_content
1 0.046 0.515 0.663 44.1 10.7 '1 H2O'
2 -0.046 0.485 0.337 44.1 10.7 '1 H2O'
3 0.000 0.500 0.000 191.1 4.9 '2 ?'
4 0.500 0.000 0.500 235.6 51.3 '2 CH3CN'
5 0.493 0.657 0.735 154.8 10.0 '2 CH3CN'
6 0.507 0.343 0.265 154.8 9.0 '2 CH3CN'
